data_1514359
loop_
_publ_author_name
'Wang, Hailong'
'Qian, Kang'
'Qi, Dongdong'
'Cao, Wei'
'Wang, Kang'
'Gao, Song'
'Jiang, Jianzhuang'

_publ_section_title
;
 Co-crystallized fullerene and a mixed (phthalocyaninato)(porphyrinato)
 dysprosium double-decker SMM
;
_journal_issue 8
_journal_name_full 'Chemical Science'
_journal_page_first 3214
_journal_paper_doi 10.1039/c4sc00694a
_journal_volume 5
_journal_year 2014
_chemical_formula_sum 'C217 H85 Cl23 Dy2 N24 O'
_chemical_formula_weight 4184.44
_chemical_name_systematic
; 
 ? 
;
_space_group_IT_number 14
_symmetry_cell_setting monoclinic
_symmetry_space_group_name_Hall '-P 2ybc'
_symmetry_space_group_name_H-M 'P 1 21/c 1'
_atom_sites_solution_hydrogens geom
_atom_sites_solution_primary direct
_atom_sites_solution_secondary difmap
_audit_creation_method SHELXL-97
_cell_angle_alpha 90.00
_cell_angle_beta 90.466(2)
_cell_angle_gamma 90.00
_cell_formula_units_Z 4
_cell_length_a 16.6402(3)
_cell_length_b 27.6773(7)
_cell_length_c 39.7657(6)
_cell_measurement_reflns_used 31135
_cell_measurement_temperature 120(2)
_cell_measurement_theta_max 68.71
_cell_measurement_theta_min 2.89
_cell_volume 18313.7(6)
_computing_structure_refinement 'SHELXL-97 (Sheldrick, 1997)'
_diffrn_ambient_temperature 120(2)
_diffrn_detector_area_resol_mean 16.2141
_diffrn_measured_fraction_theta_full 0.999
_diffrn_measured_fraction_theta_max 0.999
_diffrn_measurement_device_type 'Xcalibur, Eos, Gemini'
_diffrn_measurement_method '\w scans'
_diffrn_radiation_monochromator graphite
_diffrn_radiation_source 'fine-focus sealed tube'
_diffrn_radiation_type CuK\a
_diffrn_radiation_wavelength 1.54180
_diffrn_reflns_av_R_equivalents 0.0744
_diffrn_reflns_av_sigmaI/netI 0.0724
_diffrn_reflns_limit_h_max 12
_diffrn_reflns_limit_h_min -18
_diffrn_reflns_limit_k_max 31
_diffrn_reflns_limit_k_min -31
_diffrn_reflns_limit_l_max 44
_diffrn_reflns_limit_l_min -44
_diffrn_reflns_number 86097
_diffrn_reflns_theta_full 60.00
_diffrn_reflns_theta_max 60.00
_diffrn_reflns_theta_min 3.10
_diffrn_standards_interval_count 0
_diffrn_standards_interval_time 0
_diffrn_standards_number 0
_exptl_absorpt_coefficient_mu 7.927
_exptl_absorpt_correction_T_max 0.530
_exptl_absorpt_correction_T_min 0.276
_exptl_absorpt_correction_type multi-scan
_exptl_absorpt_process_details
;
CrysAlisPro, Oxford Diffraction Ltd.,
Version 1.171.34.40 (release 27-08-2010 CrysAlis171 .NET)
(compiled Aug 27 2010,11:50:40)
Empirical absorption correction using spherical harmonics,
 implemented in SCALE3 ABSPACK scaling algorithm.
;
_exptl_crystal_colour black
_exptl_crystal_density_diffrn 1.474
_exptl_crystal_density_method 'not measured'
_exptl_crystal_description block
_exptl_crystal_F_000 8344
_exptl_crystal_size_max 0.2
_exptl_crystal_size_mid 0.15
_exptl_crystal_size_min 0.08
_refine_diff_density_max 2.393
_refine_diff_density_min -1.749
_refine_diff_density_rms 0.194
_refine_ls_extinction_method none
_refine_ls_goodness_of_fit_ref 1.061
_refine_ls_hydrogen_treatment mixed
_refine_ls_matrix_type full
_refine_ls_number_parameters 2402
_refine_ls_number_reflns 27178
_refine_ls_number_restraints 1602
_refine_ls_restrained_S_all 1.077
_refine_ls_R_factor_all 0.1192
_refine_ls_R_factor_gt 0.0977
_refine_ls_shift/su_max 0.000
_refine_ls_shift/su_mean 0.000
_refine_ls_structure_factor_coef Fsqd
_refine_ls_weighting_details 'calc w=1/[\s^2^(Fo^2^)+(0.1961P)^2^+76.3209P] where P=(Fo^2^+2Fc^2^)/3'
_refine_ls_weighting_scheme calc
_refine_ls_wR_factor_gt 0.2745
_refine_ls_wR_factor_ref 0.2955
_reflns_number_gt 21070
_reflns_number_total 27178
_reflns_threshold_expression >2sigma(I)
_cod_data_source_file c4sc00694a2.cif
_cod_data_source_block 1
_cod_depositor_comments
;
The following automatic conversions were performed:

'_symmetry_cell_setting' value 'Monoclinic' changed to 'monoclinic'
according to
/usr/data/users/saulius/crontab/automatic-downloads/rss-feeds/RSC/lib/dictionaries/cif_core.dic
dictionary named 'cif_core.dic' version 2.4.2 from 2011-04-26.

Automatic conversion script
Id: cif_fix_values 2281 2013-09-26 08:29:07Z andrius 

 Adding full bibliography for 1514359--1514361.cif.
;
_cod_original_sg_symbol_H-M P2(1)/c
_cod_database_code 1514359

loop_
_symmetry_equiv_pos_as_xyz
'x, y, z'
'-x, y+1/2, -z+1/2'
'-x, -y, -z'
'x, -y-1/2, z-1/2'

loop_
_atom_site_label
_atom_site_type_symbol
_atom_site_fract_x
_atom_site_fract_y
_atom_site_fract_z
_atom_site_U_iso_or_equiv
_atom_site_adp_type
_atom_site_occupancy
_atom_site_symmetry_multiplicity
_atom_site_calc_flag
_atom_site_refinement_flags
_atom_site_disorder_assembly
_atom_site_disorder_group
C1 C -0.0043(5) 0.5363(3) 0.8186(2) 0.0280(19) Uani 1 1 d U . .
C1A C 0.1916(5) 0.4776(3) 0.5963(2) 0.0282(19) Uani 1 1 d U . .
C1B C 0.0597(7) 0.3342(6) 0.7394(3) 0.060(3) Uani 1 1 d U . .
C2 C -0.0506(6) 0.5460(4) 0.7887(2) 0.039(2) Uani 1 1 d U . .
H2 H -0.0468 0.5734 0.7753 0.047 Uiso 1 1 calc R . .
C2A C 0.1134(6) 0.4993(4) 0.5979(3) 0.037(2) Uani 1 1 d U . .
H2A H 0.0667 0.4883 0.5874 0.044 Uiso 1 1 calc R . .
C2B C 0.0737(10) 0.3218(7) 0.7765(5) 0.089(5) Uani 1 1 d U . .
C3 C -0.1000(6) 0.5086(4) 0.7839(2) 0.034(2) Uani 1 1 d U . .
H3 H -0.1374 0.5052 0.7665 0.041 Uiso 1 1 calc R . .
C3A C 0.1208(6) 0.5388(4) 0.6175(3) 0.040(2) Uani 1 1 d U . .
H3A H 0.0803 0.5606 0.6228 0.048 Uiso 1 1 calc R . .
C3B C 0.1314(8) 0.2824(4) 0.7838(4) 0.058(3) Uani 1 1 d U . .
C4 C -0.0846(5) 0.4741(3) 0.8108(2) 0.030(2) Uani 1 1 d U . .
C4A C 0.2041(6) 0.5409(3) 0.6288(2) 0.030(2) Uani 1 1 d U . .
C4B C 0.1431(10) 0.2653(5) 0.7501(4) 0.071(4) Uani 1 1 d U . .
C5 C -0.1176(5) 0.4279(3) 0.8125(2) 0.0268(19) Uani 1 1 d U . .
C5A C 0.2337(6) 0.5731(3) 0.6534(2) 0.033(2) Uani 1 1 d U . .
C5B C 0.1012(9) 0.2943(6) 0.7253(4) 0.073(4) Uani 1 1 d U . .
C6 C -0.0938(5) 0.3909(3) 0.8346(2) 0.029(2) Uani 1 1 d U . .
C6A C 0.3127(6) 0.5751(3) 0.6655(2) 0.0287(19) Uani 1 1 d U . .
C6B C 0.0578(7) 0.3794(6) 0.7235(4) 0.066(4) Uani 1 1 d U . .
C7 C -0.1240(5) 0.3419(4) 0.8332(3) 0.035(2) Uani 1 1 d U . .
H7 H -0.1647 0.3305 0.8191 0.042 Uiso 1 1 calc R . .
C7A C 0.3371(6) 0.6011(3) 0.6954(2) 0.036(2) Uani 1 1 d U . .
H7A H 0.3050 0.6218 0.7079 0.044 Uiso 1 1 calc R . .
C7B C 0.0647(8) 0.4201(6) 0.7464(4) 0.065(4) Uani 1 1 d U . .
C8 C -0.0828(6) 0.3161(4) 0.8558(2) 0.034(2) Uani 1 1 d U . .
H8 H -0.0898 0.2835 0.8606 0.041 Uiso 1 1 calc R . .
C8A C 0.4132(7) 0.5905(4) 0.7018(3) 0.040(2) Uani 1 1 d U . .
H8A H 0.4444 0.6021 0.7195 0.049 Uiso 1 1 calc R . .
C8B C 0.0722(6) 0.4104(4) 0.7804(3) 0.048(3) Uani 1 1 d U . .
C9 C -0.0257(5) 0.3482(3) 0.8714(2) 0.0212(17) Uani 1 1 d U . .
C9A C 0.4385(6) 0.5570(3) 0.6757(2) 0.0280(19) Uani 1 1 d U . .
C9B C 0.0813(10) 0.3580(7) 0.7960(5) 0.090(5) Uani 1 1 d U . .
C10 C 0.0369(5) 0.3325(3) 0.8935(2) 0.0257(18) Uani 1 1 d U . .
C10A C 0.5137(6) 0.5330(3) 0.6759(2) 0.030(2) Uani 1 1 d U . .
C10B C 0.1435(7) 0.3587(5) 0.8239(3) 0.054(3) Uani 1 1 d U . .
C11 C 0.0988(5) 0.3623(3) 0.9058(2) 0.0260(19) Uani 1 1 d U . .
C11A C 0.5321(6) 0.4918(3) 0.6566(2) 0.030(2) Uani 1 1 d U . .
C11B C 0.1993(9) 0.3224(5) 0.8285(3) 0.065(4) Uani 1 1 d U . .
C12 C 0.1716(6) 0.3431(4) 0.9211(2) 0.036(2) Uani 1 1 d U . .
H12 H 0.1814 0.3111 0.9271 0.043 Uiso 1 1 calc R . .
C12A C 0.6077(6) 0.4651(3) 0.6588(2) 0.034(2) Uani 1 1 d U . .
H12A H 0.6533 0.4739 0.6710 0.041 Uiso 1 1 calc R . .
C12B C 0.1928(8) 0.2804(5) 0.8067(3) 0.054(3) Uani 1 1 d U . .
C13 C 0.2219(6) 0.3809(4) 0.9250(2) 0.036(2) Uani 1 1 d U . .
H13 H 0.2736 0.3794 0.9341 0.043 Uiso 1 1 calc R . .
C13A C 0.5983(6) 0.4252(3) 0.6397(2) 0.030(2) Uani 1 1 d U . .
H13A H 0.6363 0.4011 0.6363 0.036 Uiso 1 1 calc R . .
C13B C 0.2694(9) 0.2619(5) 0.7969(4) 0.067(4) Uani 1 1 d U . .
C14 C 0.1823(5) 0.4240(3) 0.9126(2) 0.0270(19) Uani 1 1 d U . .
C14A C 0.5172(5) 0.4270(3) 0.6253(2) 0.0248(18) Uani 1 1 d U . .
C14B C 0.2819(10) 0.2460(5) 0.7642(4) 0.076(4) Uani 1 1 d U . .
C15 C 0.2177(5) 0.4687(3) 0.9092(2) 0.0277(19) Uani 1 1 d U . .
C15A C 0.4841(5) 0.3887(3) 0.6063(2) 0.0275(19) Uani 1 1 d U . .
C15B C 0.2201(10) 0.2468(5) 0.7416(4) 0.067(4) Uani 1 1 d U . .
C16 C 0.1869(5) 0.5088(3) 0.8913(2) 0.028(2) Uani 1 1 d U . .
C16A C 0.4062(5) 0.3884(3) 0.5925(2) 0.031(2) Uani 1 1 d U . .
C16B C 0.2662(11) 0.2589(6) 0.7095(5) 0.087(5) Uani 1 1 d U . .
C17 C 0.2265(6) 0.5547(4) 0.8873(2) 0.034(2) Uani 1 1 d U . .
H17 H 0.2734 0.5644 0.8984 0.041 Uiso 1 1 calc R . .
C17A C 0.3671(6) 0.3453(3) 0.5794(2) 0.030(2) Uani 1 1 d U . .
H17A H 0.3900 0.3149 0.5766 0.037 Uiso 1 1 calc R . .
C17B C 0.2303(12) 0.2847(7) 0.6866(4) 0.088(5) Uani 1 1 d U . .
C18 C 0.1847(6) 0.5809(4) 0.8653(2) 0.037(2) Uani 1 1 d U . .
H18 H 0.1972 0.6118 0.8576 0.045 Uiso 1 1 calc R . .
C18A C 0.2895(6) 0.3584(4) 0.5722(2) 0.036(2) Uani 1 1 d U . .
H18A H 0.2497 0.3386 0.5632 0.044 Uiso 1 1 calc R . .
C18B C 0.1423(8) 0.3019(5) 0.6949(3) 0.062(3) Uani 1 1 d U . .
C19 C 0.1158(5) 0.5519(3) 0.8555(2) 0.0288(19) Uani 1 1 d U . .
C19A C 0.2809(5) 0.4083(3) 0.5812(2) 0.0267(19) Uani 1 1 d U . .
C19B C 0.1408(8) 0.3471(6) 0.6792(3) 0.059(3) Uani 1 1 d U . .
C20 C 0.0608(6) 0.5646(3) 0.8303(2) 0.032(2) Uani 1 1 d U . .
C20A C 0.2066(5) 0.4321(3) 0.5810(2) 0.0281(19) Uani 1 1 d U . .
C20B C 0.0979(7) 0.3862(5) 0.6937(3) 0.056(3) Uani 1 1 d U . .
C21 C -0.1749(5) 0.4127(4) 0.7851(2) 0.031(2) Uani 1 1 d U . .
C21A C 0.1699(6) 0.6032(4) 0.6706(2) 0.039(2) Uani 1 1 d U . .
C21B C 0.1102(10) 0.4564(6) 0.7319(4) 0.074(4) Uani 1 1 d U . .
C22 C -0.2553(6) 0.4209(5) 0.7858(3) 0.049(3) Uani 1 1 d U . .
H22 H -0.2763 0.4391 0.8033 0.058 Uiso 1 1 calc R . .
C22A C 0.1090(6) 0.5781(4) 0.6870(3) 0.042(2) Uani 1 1 d U . .
H22A H 0.1111 0.5447 0.6887 0.051 Uiso 1 1 calc R . .
C22B C 0.1230(11) 0.4362(7) 0.6985(4) 0.088(5) Uani 1 1 d U . .
C23 C -0.3070(7) 0.4032(5) 0.7616(3) 0.053(3) Uani 1 1 d U . .
H23 H -0.3617 0.4101 0.7626 0.063 Uiso 1 1 calc R . .
C23A C 0.0438(8) 0.6041(5) 0.7010(3) 0.055(3) Uani 1 1 d U . .
H23A H 0.0036 0.5879 0.7125 0.066 Uiso 1 1 calc R . .
C23B C 0.2178(8) 0.3583(6) 0.6642(3) 0.058(3) Uani 1 1 d U . .
C24 C -0.2777(6) 0.3759(4) 0.7363(2) 0.037(2) Uani 1 1 d U . .
C24A C 0.0409(9) 0.6511(5) 0.6977(3) 0.062(3) Uani 1 1 d U . .
C24B C 0.2745(8) 0.3215(5) 0.6689(3) 0.058(3) Uani 1 1 d U . .
C25 C -0.1980(8) 0.3648(5) 0.7346(3) 0.062(3) Uani 1 1 d U . .
H25 H -0.1776 0.3461 0.7172 0.075 Uiso 1 1 calc R . .
C25A C 0.1017(9) 0.6765(5) 0.6819(3) 0.068(4) Uani 1 1 d U . .
H25A H 0.0986 0.7100 0.6805 0.082 Uiso 1 1 calc R . .
C25B C 0.3510(8) 0.2677(4) 0.7156(3) 0.058(3) Uani 1 1 d U . .
C26 C -0.1492(8) 0.3822(6) 0.7597(4) 0.069(4) Uani 1 1 d U . .
H26 H -0.0955 0.3730 0.7597 0.082 Uiso 1 1 calc R . .
C26A C 0.1668(8) 0.6527(4) 0.6681(3) 0.053(3) Uani 1 1 d U . .
H26A H 0.2075 0.6698 0.6575 0.063 Uiso 1 1 calc R . .
C26B C 0.3608(10) 0.2591(5) 0.7521(4) 0.076(4) Uani 1 1 d U . .
C27 C 0.0412(5) 0.2807(3) 0.9011(2) 0.031(2) Uani 1 1 d U . .
C27A C 0.5735(6) 0.5496(3) 0.7012(2) 0.032(2) Uani 1 1 d U . .
C27B C 0.3286(13) 0.2982(7) 0.8179(5) 0.093(5) Uani 1 1 d U . .
C28 C 0.0507(6) 0.2464(4) 0.8756(2) 0.034(2) Uani 1 1 d U . .
H28 H 0.0572 0.2570 0.8536 0.040 Uiso 1 1 calc R . .
C28A C 0.6020(7) 0.5200(4) 0.7268(3) 0.041(2) Uani 1 1 d U . .
H28A H 0.5843 0.4881 0.7277 0.049 Uiso 1 1 calc R . .
C28B C 0.2824(8) 0.3348(5) 0.8358(3) 0.055(3) Uani 1 1 d U . .
C29 C 0.0508(6) 0.1974(4) 0.8820(3) 0.038(2) Uani 1 1 d U . .
H29 H 0.0575 0.1752 0.8648 0.045 Uiso 1 1 calc R . .
C29A C 0.6569(7) 0.5363(4) 0.7515(3) 0.049(3) Uani 1 1 d U . .
H29A H 0.6762 0.5156 0.7682 0.059 Uiso 1 1 calc R . .
C29B C 0.1662(7) 0.4087(5) 0.8258(3) 0.052(3) Uani 1 1 d U . .
C30 C 0.0407(7) 0.1823(4) 0.9147(3) 0.044(2) Uani 1 1 d U . .
C30A C 0.6814(7) 0.5847(4) 0.7502(3) 0.047(3) Uani 1 1 d U . .
C30B C 0.1265(6) 0.4369(4) 0.8012(3) 0.046(3) Uani 1 1 d U . .
C31 C 0.0330(6) 0.2147(4) 0.9407(3) 0.040(2) Uani 1 1 d U . .
H31 H 0.0272 0.2040 0.9627 0.048 Uiso 1 1 calc R . .
C31A C 0.6552(7) 0.6149(4) 0.7247(3) 0.049(3) Uani 1 1 d U . .
H31A H 0.6742 0.6464 0.7235 0.059 Uiso 1 1 calc R . .
C31B C 0.3901(8) 0.4609(5) 0.7182(4) 0.066(4) Uani 1 1 d U . .
C32 C 0.0342(6) 0.2635(3) 0.9336(2) 0.036(2) Uani 1 1 d U . .
H32 H 0.0301 0.2855 0.9512 0.043 Uiso 1 1 calc R . .
C32A C 0.6006(7) 0.5982(4) 0.7009(3) 0.043(2) Uani 1 1 d U . .
H32A H 0.5814 0.6192 0.6844 0.052 Uiso 1 1 calc R . .
C32B C 0.4439(9) 0.4230(6) 0.7257(4) 0.079(4) Uani 1 1 d U . .
C33 C 0.3038(6) 0.4733(4) 0.9218(2) 0.033(2) Uani 1 1 d U . .
C33A C 0.5304(5) 0.3428(3) 0.6040(2) 0.031(2) Uani 1 1 d U . .
C33B C 0.4572(7) 0.4153(6) 0.7628(3) 0.064(3) Uani 1 1 d U . .
C34 C 0.3656(6) 0.4837(4) 0.8985(3) 0.042(2) Uani 1 1 d U . .
H34 H 0.3529 0.4904 0.8762 0.051 Uiso 1 1 calc R . .
C34A C 0.5500(6) 0.3165(4) 0.6329(3) 0.037(2) Uani 1 1 d U . .
H34A H 0.5359 0.3288 0.6537 0.044 Uiso 1 1 calc R . .
C34B C 0.4132(10) 0.4511(6) 0.7781(4) 0.076(4) Uani 1 1 d U . .
C35 C 0.4459(7) 0.4838(5) 0.9095(3) 0.053(3) Uani 1 1 d U . .
H35 H 0.4870 0.4903 0.8944 0.063 Uiso 1 1 calc R . .
C35A C 0.5897(8) 0.2726(4) 0.6315(3) 0.056(3) Uani 1 1 d U . .
H35A H 0.6013 0.2552 0.6509 0.068 Uiso 1 1 calc R . .
C35B C 0.3702(10) 0.4802(5) 0.7540(4) 0.074(4) Uani 1 1 d U . .
C36 C 0.4630(7) 0.4746(5) 0.9417(3) 0.058(3) Uani 1 1 d U . .
C36A C 0.6119(8) 0.2555(5) 0.5999(4) 0.062(3) Uani 1 1 d U . .
C36B C 0.3777(6) 0.3825(5) 0.6773(3) 0.047(3) Uani 1 1 d U . .
C37 C 0.4047(7) 0.4652(5) 0.9655(3) 0.054(3) Uani 1 1 d U . .
H37 H 0.4187 0.4593 0.9878 0.065 Uiso 1 1 calc R . .
C37A C 0.5920(8) 0.2792(4) 0.5706(3) 0.054(3) Uani 1 1 d U . .
H37A H 0.6050 0.2661 0.5498 0.064 Uiso 1 1 calc R . .
C37B C 0.3211(8) 0.4200(5) 0.6734(3) 0.053(3) Uani 1 1 d U . .
C38 C 0.3245(6) 0.4648(4) 0.9551(3) 0.043(3) Uani 1 1 d U . .
H38 H 0.2844 0.4587 0.9707 0.052 Uiso 1 1 calc R . .
C38A C 0.5521(6) 0.3233(4) 0.5727(3) 0.039(2) Uani 1 1 d U . .
H38A H 0.5396 0.3401 0.5531 0.046 Uiso 1 1 calc R . .
C38B C 0.3287(7) 0.4609(4) 0.6953(3) 0.048(3) Uani 1 1 d U . .
C39 C 0.0761(6) 0.6108(4) 0.8109(2) 0.039(2) Uani 1 1 d U . .
C39A C 0.1342(5) 0.4060(3) 0.5667(2) 0.029(2) Uani 1 1 d U . .
C39B C 0.2523(7) 0.4795(4) 0.7040(3) 0.051(3) Uani 1 1 d U . .
C40 C 0.1445(7) 0.6150(4) 0.7916(3) 0.046(3) Uani 1 1 d U . .
H40 H 0.1811 0.5897 0.7904 0.055 Uiso 1 1 calc R . .
C40A C 0.0726(6) 0.3898(4) 0.5873(3) 0.044(2) Uani 1 1 d U . .
H40A H 0.0767 0.3942 0.6104 0.053 Uiso 1 1 calc R . .
C40B C 0.2372(10) 0.4963(5) 0.7355(4) 0.071(4) Uani 1 1 d U . .
C41 C 0.1578(9) 0.6582(5) 0.7738(3) 0.066(4) Uani 1 1 d U . .
H41 H 0.2028 0.6616 0.7603 0.080 Uiso 1 1 calc R . .
C41A C 0.0061(7) 0.3677(4) 0.5740(3) 0.047(3) Uani 1 1 d U . .
H41A H -0.0333 0.3557 0.5882 0.057 Uiso 1 1 calc R . .
C41B C 0.2940(11) 0.4964(5) 0.7595(4) 0.075(4) Uani 1 1 d U . .
C42 C 0.1035(9) 0.6952(5) 0.7766(3) 0.064(3) Uani 1 1 d U . .
C42A C -0.0026(6) 0.3629(4) 0.5399(3) 0.038(2) Uani 1 1 d U . .
C42B C 0.2512(10) 0.4848(6) 0.7920(5) 0.081(4) Uani 1 1 d U . .
C43 C 0.0365(9) 0.6910(5) 0.7960(3) 0.060(3) Uani 1 1 d U . .
H43 H 0.0005 0.7165 0.7978 0.072 Uiso 1 1 calc R . .
C43A C 0.0577(7) 0.3798(4) 0.5190(3) 0.045(3) Uani 1 1 d U . .
H43A H 0.0523 0.3769 0.4957 0.053 Uiso 1 1 calc R . .
C43B C 0.2850(11) 0.4583(6) 0.8146(4) 0.078(4) Uani 1 1 d U . .
C44 C 0.0234(7) 0.6493(4) 0.8125(3) 0.046(3) Uani 1 1 d U . .
H44 H -0.0228 0.6463 0.8254 0.056 Uiso 1 1 calc R . .
C44A C 0.1244(6) 0.4005(4) 0.5323(3) 0.043(2) Uani 1 1 d U . .
H44A H 0.1647 0.4112 0.5180 0.052 Uiso 1 1 calc R . .
C44B C 0.3782(8) 0.4414(5) 0.8075(3) 0.064(3) Uani 1 1 d U . .
C45 C -0.1265(5) 0.3879(3) 0.9325(2) 0.030(2) Uani 1 1 d U . .
C45A C 0.5588(6) 0.4808(3) 0.5595(2) 0.032(2) Uani 1 1 d U . .
C45B C 0.3815(7) 0.3933(5) 0.8228(3) 0.047(3) Uani 1 1 d U . .
C46 C -0.1260(6) 0.3499(3) 0.9582(2) 0.032(2) Uani 1 1 d U . .
C46A C 0.5905(6) 0.4410(3) 0.5388(2) 0.032(2) Uani 1 1 d U . .
C46B C 0.4216(8) 0.3573(5) 0.8083(3) 0.059(3) Uani 1 1 d U . .
C47 C -0.1790(7) 0.3135(4) 0.9658(3) 0.040(2) Uani 1 1 d U . .
H47 H -0.2255 0.3083 0.9532 0.048 Uiso 1 1 calc R . .
C47A C 0.6669(6) 0.4197(4) 0.5372(3) 0.038(2) Uani 1 1 d U . .
H47A H 0.7095 0.4295 0.5508 0.046 Uiso 1 1 calc R . .
C47B C 0.4642(7) 0.3696(6) 0.7746(4) 0.073(4) Uani 1 1 d U . .
C48 C -0.1591(8) 0.2846(4) 0.9937(3) 0.051(3) Uani 1 1 d U . .
H48 H -0.1914 0.2582 0.9987 0.061 Uiso 1 1 calc R . .
C48A C 0.6743(7) 0.3826(4) 0.5135(3) 0.043(2) Uani 1 1 d U . .
H48A H 0.7227 0.3660 0.5120 0.051 Uiso 1 1 calc R . .
C48B C 0.4578(8) 0.3257(6) 0.7540(4) 0.073(4) Uani 1 1 d U . .
C49 C -0.0934(7) 0.2942(4) 1.0136(3) 0.042(2) Uani 1 1 d U . .
H49 H -0.0825 0.2743 1.0319 0.050 Uiso 1 1 calc R . .
C49A C 0.6122(7) 0.3699(4) 0.4922(3) 0.044(3) Uani 1 1 d U . .
H49A H 0.6208 0.3458 0.4763 0.053 Uiso 1 1 calc R . .
C49B C 0.4485(7) 0.3323(5) 0.7207(3) 0.056(3) Uani 1 1 d U . .
C50 C -0.0430(6) 0.3325(4) 1.0073(2) 0.034(2) Uani 1 1 d U . .
H50 H -0.0003 0.3400 1.0215 0.041 Uiso 1 1 calc R . .
C50A C 0.5380(7) 0.3914(4) 0.4936(2) 0.041(2) Uani 1 1 d U . .
H50A H 0.4962 0.3825 0.4792 0.049 Uiso 1 1 calc R . .
C50B C 0.4374(8) 0.3881(6) 0.7038(4) 0.071(4) Uani 1 1 d U . .
C51 C -0.0593(6) 0.3596(3) 0.9782(2) 0.031(2) Uani 1 1 d U . .
C51A C 0.5293(6) 0.4274(4) 0.5179(2) 0.034(2) Uani 1 1 d U . .
C51B C 0.3546(7) 0.3327(5) 0.6755(3) 0.052(3) Uani 1 1 d U . .
C52 C -0.0210(5) 0.4031(3) 0.9644(2) 0.029(2) Uani 1 1 d U . .
C52A C 0.4575(6) 0.4565(3) 0.5278(2) 0.031(2) Uani 1 1 d U . .
C52B C 0.3948(7) 0.3035(4) 0.7008(3) 0.049(3) Uani 1 1 d U . .
C53 C 0.0664(5) 0.4681(3) 0.9714(2) 0.030(2) Uani 1 1 d U . .
C53A C 0.3273(6) 0.4826(3) 0.5181(2) 0.029(2) Uani 1 1 d U . .
C53B C 0.4155(10) 0.2880(6) 0.7696(4) 0.077(4) Uani 1 1 d U . .
C54 C 0.1283(5) 0.4931(4) 0.9910(2) 0.029(2) Uani 1 1 d U . .
C54A C 0.2543(6) 0.4851(4) 0.4961(2) 0.034(2) Uani 1 1 d U . .
C54B C 0.3944(13) 0.3096(8) 0.8057(5) 0.103(6) Uani 1 1 d U . .
C55 C 0.1715(6) 0.4799(4) 1.0198(2) 0.034(2) Uani 1 1 d U . .
H55 H 0.1619 0.4508 1.0307 0.041 Uiso 1 1 calc R . .
C55A C 0.2326(7) 0.4609(4) 0.4668(3) 0.042(2) Uani 1 1 d U . .
H55A H 0.2660 0.4376 0.4575 0.051 Uiso 1 1 calc R . .
C55B C 0.3044(7) 0.3832(5) 0.8377(3) 0.047(3) Uani 1 1 d U . .
C56 C 0.2297(5) 0.5120(4) 1.0315(2) 0.035(2) Uani 1 1 d U . .
H56 H 0.2610 0.5036 1.0501 0.042 Uiso 1 1 calc R . .
C56A C 0.1589(8) 0.4727(5) 0.4518(3) 0.056(3) Uani 1 1 d U . .
H56A H 0.1433 0.4576 0.4319 0.068 Uiso 1 1 calc R . .
C56B C 0.2462(7) 0.4200(4) 0.8328(3) 0.045(3) Uani 1 1 d U . .
C57 C 0.2416(6) 0.5560(4) 1.0162(2) 0.038(2) Uani 1 1 d U . .
H57 H 0.2811 0.5766 1.0246 0.046 Uiso 1 1 calc R . .
C57A C 0.1092(7) 0.5066(5) 0.4662(3) 0.056(3) Uani 1 1 d U . .
H57A H 0.0599 0.5132 0.4560 0.067 Uiso 1 1 calc R . .
C57B C 0.1703(8) 0.4751(5) 0.7861(4) 0.058(3) Uani 1 1 d U . .
C58 C 0.1954(6) 0.5706(4) 0.9879(3) 0.037(2) Uani 1 1 d U . .
H58 H 0.2023 0.6007 0.9779 0.044 Uiso 1 1 calc R . .
C58A C 0.1304(7) 0.5313(5) 0.4953(3) 0.052(3) Uani 1 1 d U . .
H58A H 0.0973 0.5549 0.5046 0.062 Uiso 1 1 calc R . .
C58B C 0.1603(9) 0.4838(5) 0.7504(4) 0.069(4) Uani 1 1 d U . .
C59 C 0.1394(5) 0.5379(3) 0.9760(2) 0.029(2) Uani 1 1 d U . .
C59A C 0.2038(6) 0.5189(4) 0.5100(2) 0.036(2) Uani 1 1 d U . .
C59B C 0.1917(11) 0.4477(7) 0.6852(4) 0.087(5) Uani 1 1 d U . .
C60 C 0.0796(5) 0.5408(3) 0.9488(2) 0.0261(19) Uani 1 1 d U . .
C60A C 0.2485(6) 0.5395(4) 0.5382(2) 0.034(2) Uani 1 1 d U . .
C60B C 0.2399(7) 0.4065(5) 0.6662(3) 0.053(3) Uani 1 1 d U . .
C61 C 0.0013(6) 0.5856(3) 0.9114(2) 0.0275(19) Uani 1 1 d U . .
C61A C 0.2696(6) 0.6051(3) 0.5739(2) 0.031(2) Uani 1 1 d U . .
C62 C -0.0265(6) 0.6335(4) 0.9001(2) 0.034(2) Uani 1 1 d U . .
C62A C 0.2459(6) 0.6547(4) 0.5835(2) 0.037(2) Uani 1 1 d U . .
C63 C 0.0029(7) 0.6797(4) 0.9039(3) 0.044(2) Uani 1 1 d U . .
H63 H 0.0516 0.6855 0.9148 0.052 Uiso 1 1 calc R . .
C63A C 0.1760(7) 0.6810(4) 0.5782(3) 0.041(2) Uani 1 1 d U . .
H63A H 0.1318 0.6682 0.5669 0.050 Uiso 1 1 calc R . .
C64 C -0.0428(8) 0.7173(4) 0.8908(3) 0.054(3) Uani 1 1 d U . .
H64 H -0.0240 0.7488 0.8930 0.065 Uiso 1 1 calc R . .
C64A C 0.1762(7) 0.7282(4) 0.5910(3) 0.047(3) Uani 1 1 d U . .
H64A H 0.1300 0.7469 0.5889 0.056 Uiso 1 1 calc R . .
C65 C -0.1141(7) 0.7095(4) 0.8748(3) 0.047(3) Uani 1 1 d U . .
H65 H -0.1432 0.7357 0.8667 0.057 Uiso 1 1 calc R . .
C65A C 0.2426(7) 0.7475(4) 0.6067(3) 0.048(3) Uani 1 1 d U . .
H65A H 0.2401 0.7790 0.6147 0.058 Uiso 1 1 calc R . .
C66 C -0.1444(7) 0.6636(4) 0.8704(3) 0.047(3) Uani 1 1 d U . .
H66 H -0.1931 0.6584 0.8594 0.057 Uiso 1 1 calc R . .
C66A C 0.3131(8) 0.7217(4) 0.6110(3) 0.047(3) Uani 1 1 d U . .
H66A H 0.3584 0.7357 0.6208 0.056 Uiso 1 1 calc R . .
C67 C -0.0989(6) 0.6248(4) 0.8832(2) 0.036(2) Uani 1 1 d U . .
C67A C 0.3131(7) 0.6736(4) 0.6000(3) 0.040(2) Uani 1 1 d U . .
C68A C 0.3742(6) 0.6356(4) 0.6000(2) 0.036(2) Uani 1 1 d U . .
C69 C -0.1952(6) 0.5067(4) 0.8738(2) 0.032(2) Uani 1 1 d U . .
C69A C 0.5087(6) 0.6123(3) 0.6076(2) 0.030(2) Uani 1 1 d U . .
C70 C -0.2730(6) 0.4871(4) 0.8633(2) 0.033(2) Uani 1 1 d U . .
C70A C 0.5922(6) 0.6240(4) 0.6158(2) 0.037(2) Uani 1 1 d U . .
C71 C -0.3386(6) 0.5083(4) 0.8458(2) 0.038(2) Uani 1 1 d U . .
H71 H -0.3372 0.5401 0.8384 0.046 Uiso 1 1 calc R . .
C71A C 0.6270(7) 0.6655(4) 0.6284(3) 0.051(3) Uani 1 1 d U . .
H71A H 0.5968 0.6931 0.6324 0.061 Uiso 1 1 calc R . .
C72 C -0.4046(6) 0.4792(5) 0.8402(3) 0.047(3) Uani 1 1 d U . .
H72 H -0.4483 0.4914 0.8282 0.056 Uiso 1 1 calc R . .
C72A C 0.7097(8) 0.6642(5) 0.6348(3) 0.059(3) Uani 1 1 d U . .
H72A H 0.7350 0.6912 0.6439 0.071 Uiso 1 1 calc R . .
C73 C -0.4071(6) 0.4321(4) 0.8521(3) 0.045(3) Uani 1 1 d U . .
H73 H -0.4528 0.4136 0.8479 0.054 Uiso 1 1 calc R . .
C73A C 0.7543(8) 0.6236(5) 0.6278(3) 0.057(3) Uani 1 1 d U . .
H73A H 0.8094 0.6238 0.6319 0.068 Uiso 1 1 calc R . .
C74 C -0.3446(6) 0.4116(4) 0.8699(3) 0.042(2) Uani 1 1 d U . .
H74 H -0.3469 0.3801 0.8779 0.050 Uiso 1 1 calc R . .
C74A C 0.7188(7) 0.5821(5) 0.6146(3) 0.050(3) Uani 1 1 d U . .
H74A H 0.7491 0.5547 0.6099 0.060 Uiso 1 1 calc R . .
C75 C -0.2777(5) 0.4411(4) 0.8753(2) 0.035(2) Uani 1 1 d U . .
C75A C 0.6374(6) 0.5831(4) 0.6087(2) 0.034(2) Uani 1 1 d U . .
C76 C -0.1997(5) 0.4326(3) 0.8930(2) 0.028(2) Uani 1 1 d U . .
C76A C 0.5801(5) 0.5482(3) 0.5936(2) 0.029(2) Uani 1 1 d U . .
C77 C 0.1867(8) 0.2096(4) 0.5427(4) 0.124(7) Uani 1 1 d DU . .
H77 H 0.1679 0.1956 0.5639 0.149 Uiso 1 1 calc R . .
Dy1 Dy -0.00415(3) 0.466731(19) 0.890300(12) 0.02379(17) Uani 1 1 d . . .
Dy2 Dy 0.38679(3) 0.511756(18) 0.598384(12) 0.02500(17) Uani 1 1 d . . .
Cl1 Cl 0.0361(2) 0.12015(10) 0.92265(8) 0.0649(9) Uani 1 1 d U . .
Cl2 Cl 0.56429(19) 0.4732(2) 0.95466(11) 0.0979(15) Uani 1 1 d U . .
Cl3 Cl 0.1202(4) 0.74976(14) 0.75527(12) 0.1075(16) Uani 1 1 d U . .
Cl4 Cl -0.34199(18) 0.34972(12) 0.70645(8) 0.0625(8) Uani 1 1 d U . .
Cl5 Cl -0.08809(16) 0.33664(11) 0.52249(8) 0.0557(7) Uani 1 1 d U . .
Cl6 Cl 0.6598(4) 0.19918(15) 0.59776(14) 0.1140(17) Uani 1 1 d U . .
Cl7 Cl 0.7465(2) 0.60614(13) 0.78082(9) 0.0718(9) Uani 1 1 d U . .
Cl8 Cl -0.0426(3) 0.68306(19) 0.71220(10) 0.1085(17) Uani 1 1 d U . .
C78 C 0.3857(7) 0.7610(4) 0.7045(4) 0.126(7) Uani 1 1 d DU . .
H78 H 0.4129 0.7715 0.7252 0.151 Uiso 1 1 calc R . .
Cl9 Cl 0.2871(5) 0.7445(4) 0.7150(3) 0.186(3) Uani 1 1 d DU . .
Cl10 Cl 0.3719(5) 0.8124(2) 0.6789(2) 0.166(3) Uani 1 1 d DU . .
Cl11 Cl 0.4459(3) 0.71580(16) 0.68588(13) 0.1009(14) Uani 1 1 d DU . .
Cl12 Cl 0.1281(3) 0.2610(2) 0.53201(15) 0.1148(16) Uani 1 1 d DU . .
Cl13 Cl 0.2885(7) 0.2294(5) 0.5472(4) 0.285(7) Uani 1 1 d DU . .
Cl14 Cl 0.1826(4) 0.1660(3) 0.5103(2) 0.154(3) Uani 1 1 d DU . .
N1 N -0.0356(4) 0.3940(3) 0.85852(17) 0.0244(15) Uani 1 1 d U . .
N2 N 0.1059(4) 0.4111(3) 0.90171(17) 0.0272(16) Uani 1 1 d U . .
N3 N 0.1167(4) 0.5086(3) 0.87310(18) 0.0266(16) Uani 1 1 d U . .
N4 N -0.0271(4) 0.4930(3) 0.83266(17) 0.0251(16) Uani 1 1 d U . .
N5 N -0.0621(4) 0.4181(3) 0.93578(17) 0.0273(16) Uani 1 1 d U . .
N6 N 0.0403(4) 0.4247(3) 0.98015(18) 0.0275(16) Uani 1 1 d U . .
N7 N 0.0399(4) 0.4967(3) 0.94559(17) 0.0249(15) Uani 1 1 d U . .
N8 N 0.0649(4) 0.5817(3) 0.93268(18) 0.0275(16) Uani 1 1 d U . .
N9 N -0.0486(4) 0.5502(3) 0.89932(18) 0.0273(16) Uani 1 1 d U . .
N10 N -0.1770(5) 0.5527(3) 0.86966(19) 0.0337(18) Uani 1 1 d U . .
N11 N -0.1522(4) 0.4717(3) 0.88995(18) 0.0272(16) Uani 1 1 d U . .
N12 N -0.1883(4) 0.3924(3) 0.91108(18) 0.0312(17) Uani 1 1 d U . .
N13 N 0.4804(4) 0.4690(3) 0.63453(18) 0.0263(16) Uani 1 1 d U . .
N14 N 0.3527(4) 0.4264(3) 0.59299(17) 0.0272(16) Uani 1 1 d U . .
N15 N 0.2460(4) 0.5043(3) 0.61398(17) 0.0234(15) Uani 1 1 d U . .
N16 N 0.3775(4) 0.5494(3) 0.65378(17) 0.0264(16) Uani 1 1 d U . .
N17 N 0.4793(5) 0.4868(2) 0.55393(17) 0.0251(16) Uani 1 1 d U . .
N18 N 0.6067(5) 0.5078(3) 0.57940(19) 0.0310(17) Uani 1 1 d U . .
N19 N 0.5042(4) 0.5657(3) 0.59460(18) 0.0258(16) Uani 1 1 d U . .
N20 N 0.4492(5) 0.6442(3) 0.6110(2) 0.0347(18) Uani 1 1 d U . .
N21 N 0.3448(5) 0.5942(3) 0.58566(19) 0.0339(18) Uani 1 1 d U . .
N22 N 0.2224(5) 0.5800(3) 0.5532(2) 0.0358(18) Uani 1 1 d U . .
N24 N 0.3878(5) 0.4542(3) 0.51100(18) 0.0312(17) Uani 1 1 d U . .
Cl15 Cl 0.8212(13) 0.2390(7) 0.6406(6) 0.245(8) Uiso 0.547(7) 1 d PD A 1
Cl16 Cl 0.7947(11) 0.3359(7) 0.6118(5) 0.216(6) Uiso 0.547(7) 1 d PD A 1
Cl17 Cl 0.9329(8) 0.3113(5) 0.6596(4) 0.129(3) Uiso 0.547(7) 1 d PD A 1
C79 C 0.8307(12) 0.3024(7) 0.6472(6) 0.194(15) Uani 0.547(7) 1 d PDU A 1
H79 H 0.7971 0.3109 0.6665 0.233 Uiso 0.547(7) 1 calc PR A 1
Cl23 Cl 0.8379(16) 0.2806(11) 0.5990(5) 0.245(8) Uiso 0.453(7) 1 d PD A 2
Cl24 Cl 0.7841(14) 0.2588(9) 0.6667(6) 0.216(6) Uiso 0.453(7) 1 d PD A 2
Cl25 Cl 0.9186(10) 0.3276(6) 0.6562(4) 0.129(3) Uiso 0.453(7) 1 d PD A 2
C79A C 0.8255(14) 0.3047(10) 0.6403(5) 0.194(15) Uani 0.453(7) 1 d PDU A 2
H79A H 0.7870 0.3315 0.6390 0.233 Uiso 0.453(7) 1 calc PR A 2
C68 C -0.1111(6) 0.5727(4) 0.8830(2) 0.032(2) Uani 1 1 d U . .
Cl18 Cl 0.3627(19) 0.6668(12) 0.7992(11) 0.25(2) Uiso 0.274(3) 1 d PD A 1
Cl19 Cl 0.4021(12) 0.5722(7) 0.8309(5) 0.119(6) Uiso 0.274(3) 1 d PD A 1
Cl20 Cl 0.5215(13) 0.6225(9) 0.7921(6) 0.146(8) Uiso 0.274(3) 1 d PD A 1
C80 C 0.4375(15) 0.6303(8) 0.8187(7) 0.065(12) Uani 0.274(3) 1 d PDU A 1
H80 H 0.4561 0.6471 0.8391 0.078 Uiso 0.274(3) 1 calc PR A 1
Cl29 Cl 0.5409(10) 0.6638(8) 0.9832(6) 0.120(8) Uiso 0.226(3) 1 d PD A 2
Cl30 Cl 0.4243(8) 0.5937(5) 0.9577(3) 0.064(4) Uiso 0.226(3) 1 d PD A 2
Cl31 Cl 0.3707(8) 0.6744(5) 0.9988(3) 0.063(4) Uiso 0.226(3) 1 d PD A 2
C82 C 0.4408(11) 0.6560(7) 0.9674(6) 0.17(5) Uani 0.226(3) 1 d PDU A 2
H82 H 0.4332 0.6755 0.9471 0.206 Uiso 0.226(3) 1 calc PR A 2
O95 O 0.6140(12) 0.7044(8) 0.8687(5) 0.163(7) Uiso 1 1 d . . .
Cl26 Cl 0.8179(8) 0.5112(5) 0.6916(3) 0.068(3) Uiso 0.274(3) 1 d PD A 1
Cl27 Cl 0.8121(18) 0.4375(12) 0.6371(8) 0.208(11) Uiso 0.274(3) 1 d PD A 1
Cl28 Cl 0.9595(11) 0.4890(9) 0.6512(6) 0.123(5) Uiso 0.274(3) 1 d PD A 1
C81 C 0.8525(13) 0.4940(11) 0.6508(5) 0.32(8) Uani 0.274(3) 1 d PDU A 1
H81 H 0.8368 0.5191 0.6346 0.386 Uiso 0.274(3) 1 calc PR A 1
Cl32 Cl 0.8211(9) 0.5369(6) 0.6921(4) 0.068(3) Uiso 0.226(3) 1 d PD A 2
Cl33 Cl 0.837(2) 0.4339(9) 0.7045(11) 0.208(11) Uiso 0.226(3) 1 d PD A 2
Cl34 Cl 0.9621(14) 0.4820(10) 0.6661(8) 0.123(5) Uiso 0.226(3) 1 d PD A 2
C81A C 0.8570(16) 0.4812(8) 0.6751(8) 0.32(8) Uani 0.226(3) 1 d PDU A 2
H81A H 0.8274 0.4744 0.6542 0.386 Uiso 0.226(3) 1 calc PR A 2
N23 N 0.3192(5) 0.5155(3) 0.54336(19) 0.0291(17) Uani 1 1 d U . .

loop_
_atom_site_aniso_label
_atom_site_aniso_U_11
_atom_site_aniso_U_22
_atom_site_aniso_U_33
_atom_site_aniso_U_23
_atom_site_aniso_U_13
_atom_site_aniso_U_12
C1 0.030(4) 0.032(4) 0.021(4) -0.002(3) -0.001(3) 0.001(4)
C1A 0.028(4) 0.029(4) 0.028(4) 0.006(4) 0.004(4) 0.003(4)
C1B 0.030(5) 0.099(8) 0.050(6) -0.018(6) 0.000(4) -0.022(5)
C2 0.044(5) 0.044(5) 0.030(5) 0.008(4) 0.002(4) 0.005(4)
C2A 0.031(5) 0.042(5) 0.038(5) 0.005(4) 0.000(4) 0.003(4)
C2B 0.077(8) 0.095(9) 0.095(8) -0.001(7) 0.023(7) -0.029(7)
C3 0.033(5) 0.046(5) 0.024(4) 0.007(4) -0.004(4) 0.007(4)
C3A 0.036(5) 0.047(5) 0.038(5) 0.004(4) 0.007(4) 0.006(4)
C3B 0.054(6) 0.046(6) 0.075(7) 0.009(5) 0.018(5) -0.022(5)
C4 0.025(4) 0.036(5) 0.029(4) 0.000(4) 0.007(4) 0.007(4)
C4A 0.036(5) 0.028(4) 0.026(4) 0.003(4) 0.007(4) 0.005(4)
C4B 0.082(7) 0.052(6) 0.078(7) 0.009(6) -0.014(6) -0.041(6)
C5 0.023(4) 0.030(4) 0.027(4) -0.009(3) -0.001(3) -0.003(3)
C5A 0.045(5) 0.029(4) 0.026(4) 0.005(4) 0.016(4) 0.012(4)
C5B 0.068(7) 0.076(7) 0.073(7) -0.002(6) -0.022(6) -0.039(6)
C6 0.024(4) 0.040(5) 0.023(4) -0.002(4) -0.006(3) 0.001(4)
C6A 0.039(5) 0.029(4) 0.018(4) 0.004(3) 0.003(4) -0.002(4)
C6B 0.038(5) 0.089(8) 0.071(7) -0.016(6) -0.007(5) 0.014(6)
C7 0.023(4) 0.041(5) 0.041(5) -0.003(4) -0.010(4) -0.005(4)
C7A 0.046(5) 0.029(4) 0.034(5) -0.003(4) 0.012(4) 0.005(4)
C7B 0.050(6) 0.079(7) 0.066(7) -0.029(6) -0.019(5) 0.022(6)
C8 0.029(4) 0.035(5) 0.038(5) 0.001(4) -0.002(4) -0.004(4)
C8A 0.048(5) 0.035(5) 0.039(5) -0.009(4) 0.003(4) -0.005(4)
C8B 0.033(5) 0.056(6) 0.056(6) -0.007(5) 0.014(5) 0.002(4)
C9 0.021(4) 0.024(4) 0.019(4) -0.007(3) -0.004(3) -0.007(3)
C9A 0.036(5) 0.023(4) 0.025(4) -0.004(3) 0.003(4) -0.007(4)
C9B 0.068(7) 0.107(9) 0.095(8) -0.007(7) 0.041(7) -0.033(7)
C10 0.024(4) 0.030(4) 0.024(4) 0.005(3) 0.003(3) 0.005(3)
C10A 0.033(5) 0.030(4) 0.026(4) 0.001(4) 0.004(4) -0.009(4)
C10B 0.052(6) 0.080(7) 0.030(5) 0.001(5) 0.013(4) -0.019(6)
C11 0.024(4) 0.032(4) 0.022(4) 0.001(3) -0.001(3) -0.001(3)
C11A 0.031(4) 0.030(4) 0.027(4) 0.002(4) 0.001(4) -0.007(4)
C11B 0.090(8) 0.064(7) 0.042(6) 0.018(5) 0.024(6) -0.017(6)
C12 0.035(5) 0.040(5) 0.033(5) 0.004(4) 0.001(4) 0.011(4)
C12A 0.029(4) 0.035(5) 0.037(5) 0.006(4) -0.003(4) -0.007(4)
C12B 0.068(7) 0.057(6) 0.036(5) 0.012(5) 0.013(5) -0.023(5)
C13 0.029(4) 0.046(5) 0.034(5) 0.001(4) -0.006(4) 0.007(4)
C13A 0.029(4) 0.031(4) 0.031(4) -0.004(4) -0.001(4) -0.004(4)
C13B 0.077(7) 0.062(7) 0.063(7) 0.029(6) 0.005(6) -0.010(6)
C14 0.018(4) 0.040(5) 0.024(4) 0.000(4) -0.002(3) 0.001(4)
C14A 0.026(4) 0.026(4) 0.022(4) 0.000(3) 0.004(3) -0.001(3)
C14B 0.088(8) 0.050(6) 0.091(8) 0.023(6) 0.027(7) 0.012(6)
C15 0.019(4) 0.037(5) 0.027(4) -0.006(4) -0.001(3) -0.003(4)
C15A 0.030(4) 0.029(4) 0.023(4) 0.003(3) 0.002(3) -0.008(4)
C15B 0.100(8) 0.038(5) 0.062(7) -0.005(5) 0.015(6) -0.017(6)
C16 0.017(4) 0.041(5) 0.026(4) -0.004(4) 0.000(3) -0.005(4)
C16A 0.029(4) 0.035(5) 0.031(4) -0.005(4) 0.015(4) -0.013(4)
C16B 0.100(9) 0.060(7) 0.101(9) -0.034(7) -0.001(7) 0.003(7)
C17 0.029(4) 0.039(5) 0.036(5) -0.008(4) -0.003(4) -0.007(4)
C17A 0.032(4) 0.026(4) 0.033(4) -0.005(4) -0.003(4) 0.006(4)
C17B 0.109(9) 0.087(8) 0.069(7) -0.021(7) -0.006(7) -0.019(7)
C18 0.034(5) 0.040(5) 0.037(5) -0.003(4) 0.005(4) -0.007(4)
C18A 0.040(5) 0.035(5) 0.034(5) -0.001(4) -0.005(4) -0.003(4)
C18B 0.064(6) 0.063(7) 0.059(6) -0.028(6) -0.017(5) -0.014(5)
C19 0.027(4) 0.029(4) 0.030(4) -0.003(4) 0.003(4) -0.004(4)
C19A 0.029(4) 0.032(4) 0.020(4) 0.000(3) -0.001(3) -0.002(4)
C19B 0.053(6) 0.089(8) 0.034(5) -0.007(5) -0.007(5) -0.007(6)
C20 0.037(5) 0.032(4) 0.028(4) 0.002(4) 0.006(4) 0.003(4)
C20A 0.030(4) 0.033(4) 0.021(4) 0.002(3) 0.003(3) -0.005(4)
C20B 0.047(6) 0.073(7) 0.050(6) 0.000(5) -0.022(5) 0.007(5)
C21 0.023(4) 0.043(5) 0.026(4) 0.001(4) -0.004(3) 0.004(4)
C21A 0.049(5) 0.043(5) 0.025(4) 0.002(4) 0.003(4) 0.019(4)
C21B 0.083(8) 0.075(7) 0.064(7) 0.007(6) 0.014(6) 0.034(7)
C22 0.036(5) 0.072(6) 0.039(5) -0.018(5) -0.001(4) -0.005(5)
C22A 0.047(5) 0.047(5) 0.034(5) 0.008(4) 0.012(4) 0.017(4)
C22B 0.084(8) 0.099(9) 0.080(8) 0.015(7) -0.009(7) 0.017(7)
C23 0.037(5) 0.078(7) 0.044(5) -0.010(5) -0.005(4) 0.001(5)
C23A 0.055(6) 0.068(7) 0.041(5) 0.007(5) 0.013(5) 0.025(5)
C23B 0.052(6) 0.092(8) 0.031(5) -0.010(5) -0.003(5) -0.008(6)
C24 0.029(5) 0.048(5) 0.035(5) -0.002(4) -0.016(4) -0.004(4)
C24A 0.074(7) 0.063(7) 0.048(6) -0.003(5) 0.007(5) 0.033(6)
C24B 0.070(7) 0.068(7) 0.035(5) -0.010(5) 0.017(5) -0.006(6)
C25 0.049(6) 0.077(7) 0.060(6) -0.029(6) -0.012(5) 0.007(5)
C25A 0.091(8) 0.051(6) 0.062(7) -0.003(5) 0.001(6) 0.027(6)
C25B 0.062(6) 0.040(5) 0.072(7) -0.011(5) 0.012(5) 0.010(5)
C26 0.047(6) 0.092(8) 0.067(7) -0.024(6) -0.007(5) 0.009(6)
C26A 0.076(7) 0.039(5) 0.043(5) 0.004(4) 0.009(5) 0.014(5)
C26B 0.084(8) 0.052(6) 0.091(8) 0.020(6) 0.036(7) 0.016(6)
C27 0.029(4) 0.032(4) 0.031(4) 0.002(4) 0.001(4) -0.005(4)
C27A 0.038(5) 0.029(4) 0.028(4) -0.001(4) 0.001(4) -0.003(4)
C27B 0.113(9) 0.087(8) 0.080(8) 0.030(7) 0.005(7) 0.019(7)
C28 0.034(5) 0.037(5) 0.029(4) -0.002(4) 0.001(4) 0.001(4)
C28A 0.049(5) 0.035(5) 0.038(5) 0.002(4) 0.001(4) -0.010(4)
C28B 0.070(7) 0.063(6) 0.033(5) 0.013(5) 0.001(5) 0.005(6)
C29 0.042(5) 0.036(5) 0.036(5) 0.000(4) 0.003(4) 0.009(4)
C29A 0.051(6) 0.055(6) 0.041(5) -0.004(5) -0.007(5) -0.013(5)
C29B 0.052(6) 0.074(7) 0.031(5) -0.007(5) 0.014(4) -0.003(5)
C30 0.052(6) 0.038(5) 0.042(5) 0.006(4) 0.004(4) 0.002(4)
C30A 0.048(5) 0.048(5) 0.044(5) -0.007(5) -0.005(4) -0.013(5)
C30B 0.034(5) 0.065(6) 0.038(5) -0.013(5) 0.014(4) 0.006(5)
C31 0.049(5) 0.039(5) 0.032(5) 0.004(4) 0.000(4) 0.008(4)
C31A 0.055(6) 0.043(5) 0.050(6) -0.004(5) -0.002(5) -0.019(5)
C31B 0.047(6) 0.065(7) 0.087(8) 0.026(6) 0.011(6) -0.019(5)
C32 0.045(5) 0.031(5) 0.032(5) -0.004(4) -0.002(4) 0.001(4)
C32A 0.052(6) 0.043(5) 0.035(5) -0.001(4) -0.004(4) -0.011(5)
C32B 0.066(7) 0.076(8) 0.096(8) 0.006(7) 0.024(7) -0.008(6)
C33 0.026(4) 0.038(5) 0.036(5) -0.010(4) -0.005(4) -0.003(4)
C33A 0.029(4) 0.029(4) 0.035(5) -0.006(4) 0.002(4) -0.003(4)
C33B 0.036(5) 0.092(8) 0.064(7) 0.014(6) -0.008(5) -0.030(6)
C34 0.030(5) 0.057(6) 0.040(5) -0.009(4) -0.001(4) 0.002(4)
C34A 0.036(5) 0.035(5) 0.039(5) 0.002(4) -0.005(4) 0.000(4)
C34B 0.080(8) 0.073(7) 0.074(7) -0.006(6) -0.014(6) -0.023(6)
C35 0.029(5) 0.078(7) 0.051(6) -0.015(5) -0.004(4) -0.005(5)
C35A 0.064(6) 0.046(6) 0.059(6) 0.005(5) -0.010(5) 0.010(5)
C35B 0.089(8) 0.054(6) 0.080(7) 0.012(6) -0.029(6) -0.040(6)
C36 0.031(5) 0.083(7) 0.060(6) -0.012(6) -0.009(5) -0.003(5)
C36A 0.064(7) 0.047(6) 0.074(7) -0.012(5) -0.009(6) 0.012(5)
C36B 0.038(5) 0.068(6) 0.036(5) 0.008(5) 0.018(4) 0.008(5)
C37 0.037(5) 0.083(7) 0.043(6) -0.009(5) -0.012(5) 0.003(5)
C37A 0.059(6) 0.046(6) 0.056(6) -0.009(5) 0.004(5) 0.010(5)
C37B 0.063(6) 0.058(6) 0.038(5) 0.019(5) 0.016(5) 0.007(5)
C38 0.032(5) 0.060(6) 0.038(5) -0.007(4) -0.005(4) -0.004(4)
C38A 0.041(5) 0.037(5) 0.038(5) -0.006(4) 0.007(4) 0.006(4)
C38B 0.055(6) 0.049(6) 0.042(5) 0.015(5) 0.013(5) -0.004(5)
C39 0.047(5) 0.039(5) 0.032(5) -0.001(4) -0.001(4) 0.000(4)
C39A 0.029(4) 0.033(4) 0.026(4) 0.005(4) 0.002(4) -0.002(4)
C39B 0.048(6) 0.045(5) 0.060(6) 0.013(5) 0.009(5) 0.001(5)
C40 0.058(6) 0.040(5) 0.041(5) 0.004(4) 0.008(5) 0.000(5)
C40A 0.037(5) 0.062(6) 0.033(5) 0.002(4) -0.001(4) -0.003(5)
C40B 0.084(8) 0.051(6) 0.077(8) 0.006(6) 0.022(7) -0.001(6)
C41 0.083(7) 0.059(6) 0.057(6) 0.009(5) 0.025(6) -0.012(6)
C41A 0.037(5) 0.060(6) 0.045(5) -0.003(5) 0.009(4) -0.010(5)
C41B 0.095(8) 0.051(6) 0.079(8) -0.004(6) 0.023(7) -0.020(6)
C42 0.086(7) 0.049(6) 0.058(6) 0.012(5) 0.006(6) 0.005(6)
C42A 0.033(5) 0.036(5) 0.043(5) -0.001(4) -0.008(4) 0.004(4)
C42B 0.078(8) 0.075(8) 0.090(8) -0.026(7) -0.005(7) 0.001(6)
C43 0.078(7) 0.045(6) 0.058(6) 0.010(5) 0.015(6) 0.013(5)
C43A 0.049(6) 0.052(6) 0.033(5) -0.002(4) -0.003(4) -0.008(5)
C43B 0.104(9) 0.063(7) 0.066(7) -0.024(6) -0.002(7) -0.005(7)
C44 0.052(6) 0.047(5) 0.041(5) 0.004(4) 0.005(4) 0.008(5)
C44A 0.043(5) 0.053(6) 0.033(5) -0.001(4) 0.003(4) -0.013(5)
C44B 0.060(6) 0.070(7) 0.062(7) -0.019(6) -0.020(5) -0.023(6)
C45 0.030(4) 0.031(4) 0.028(4) -0.004(4) 0.004(4) 0.001(4)
C45A 0.032(5) 0.033(4) 0.030(5) 0.003(4) 0.011(4) -0.003(4)
C45B 0.046(5) 0.062(6) 0.035(5) -0.001(5) -0.014(4) -0.005(5)
C46 0.037(5) 0.033(4) 0.025(4) -0.001(4) 0.005(4) -0.002(4)
C46A 0.039(5) 0.032(4) 0.025(4) 0.006(4) 0.009(4) 0.005(4)
C46B 0.049(6) 0.075(7) 0.052(6) -0.002(6) -0.019(5) -0.004(5)
C47 0.048(5) 0.037(5) 0.035(5) -0.005(4) -0.002(4) -0.009(4)
C47A 0.037(5) 0.037(5) 0.041(5) 0.002(4) 0.013(4) -0.003(4)
C47B 0.034(5) 0.099(8) 0.086(8) -0.025(7) -0.018(5) 0.009(6)
C48 0.064(6) 0.040(5) 0.048(6) 0.005(5) 0.004(5) -0.011(5)
C48A 0.051(6) 0.034(5) 0.044(5) 0.004(4) 0.021(5) 0.007(4)
C48B 0.048(6) 0.097(8) 0.076(7) -0.010(7) -0.001(6) 0.013(6)
C49 0.057(6) 0.035(5) 0.034(5) 0.007(4) -0.007(4) -0.004(4)
C49A 0.058(6) 0.038(5) 0.037(5) 0.005(4) 0.017(5) 0.011(5)
C49B 0.037(5) 0.073(7) 0.058(6) -0.009(5) 0.016(5) 0.007(5)
C50 0.043(5) 0.037(5) 0.024(4) -0.002(4) -0.001(4) 0.002(4)
C50A 0.055(6) 0.036(5) 0.031(5) -0.003(4) 0.011(4) 0.007(4)
C50B 0.047(6) 0.097(8) 0.069(7) -0.010(6) 0.028(6) -0.021(6)
C51 0.036(5) 0.031(4) 0.026(4) -0.003(4) -0.003(4) 0.000(4)
C51A 0.042(5) 0.035(5) 0.024(4) -0.001(4) 0.014(4) 0.000(4)
C51B 0.051(6) 0.071(7) 0.036(5) -0.003(5) 0.016(5) 0.007(5)
C52 0.030(4) 0.035(4) 0.022(4) 0.003(4) 0.000(3) 0.001(4)
C52A 0.039(5) 0.024(4) 0.030(4) -0.003(4) 0.013(4) -0.007(4)
C52B 0.051(6) 0.048(6) 0.048(6) -0.004(5) 0.007(5) 0.008(5)
C53 0.026(4) 0.042(5) 0.023(4) -0.006(4) 0.005(4) 0.003(4)
C53A 0.033(5) 0.030(4) 0.025(4) 0.004(4) 0.007(4) -0.006(4)
C53B 0.082(8) 0.085(8) 0.065(7) 0.008(6) -0.011(6) 0.037(7)
C54 0.020(4) 0.045(5) 0.023(4) -0.007(4) -0.003(3) -0.001(4)
C54A 0.031(5) 0.041(5) 0.030(5) 0.004(4) 0.002(4) -0.009(4)
C54B 0.102(9) 0.104(9) 0.103(9) 0.023(8) -0.026(8) 0.021(8)
C55 0.027(4) 0.049(5) 0.026(4) -0.004(4) -0.002(4) 0.002(4)
C55A 0.045(5) 0.049(5) 0.032(5) -0.005(4) 0.005(4) -0.007(4)
C55B 0.048(6) 0.068(6) 0.026(5) -0.002(4) -0.007(4) -0.003(5)
C56 0.022(4) 0.052(5) 0.030(5) -0.007(4) -0.007(4) 0.002(4)
C56A 0.055(6) 0.073(7) 0.041(5) -0.008(5) -0.002(5) -0.018(5)
C56B 0.046(5) 0.061(6) 0.028(5) -0.007(4) 0.004(4) -0.006(5)
C57 0.025(4) 0.052(5) 0.037(5) -0.015(4) -0.006(4) 0.001(4)
C57A 0.044(6) 0.070(7) 0.054(6) 0.003(5) -0.011(5) -0.009(5)
C57B 0.053(6) 0.052(6) 0.069(7) -0.016(5) 0.015(5) 0.000(5)
C58 0.029(4) 0.044(5) 0.037(5) -0.008(4) -0.001(4) -0.001(4)
C58A 0.047(6) 0.060(6) 0.047(6) 0.001(5) -0.002(5) -0.004(5)
C58B 0.072(7) 0.055(6) 0.081(8) 0.009(6) 0.031(6) 0.014(6)
C59 0.025(4) 0.036(5) 0.028(4) -0.006(4) -0.004(4) 0.008(4)
C59A 0.037(5) 0.042(5) 0.029(5) 0.007(4) 0.003(4) -0.006(4)
C59B 0.086(8) 0.092(8) 0.083(8) 0.037(7) -0.012(7) 0.026(7)
C60 0.019(4) 0.037(5) 0.022(4) -0.007(4) -0.004(3) 0.003(3)
C60A 0.041(5) 0.036(5) 0.025(4) 0.003(4) 0.010(4) -0.001(4)
C60B 0.055(6) 0.081(7) 0.022(5) 0.014(5) 0.002(4) 0.023(5)
C61 0.037(5) 0.027(4) 0.019(4) -0.006(3) -0.003(3) -0.006(4)
C61A 0.039(5) 0.030(4) 0.024(4) 0.003(4) 0.006(4) 0.000(4)
C62 0.043(5) 0.035(5) 0.024(4) 0.009(4) -0.001(4) 0.000(4)
C62A 0.047(5) 0.030(5) 0.034(5) 0.003(4) 0.008(4) 0.011(4)
C63 0.055(6) 0.041(5) 0.035(5) -0.001(4) -0.006(4) 0.003(5)
C63A 0.047(5) 0.044(5) 0.034(5) 0.005(4) 0.007(4) 0.015(4)
C64 0.072(7) 0.038(5) 0.052(6) 0.006(5) 0.002(5) 0.003(5)
C64A 0.061(6) 0.041(5) 0.039(5) 0.014(4) 0.005(5) 0.021(5)
C65 0.059(6) 0.039(5) 0.043(5) 0.008(4) -0.002(5) 0.011(5)
C65A 0.062(6) 0.039(5) 0.043(5) 0.002(4) 0.006(5) 0.011(5)
C66 0.047(5) 0.048(6) 0.046(5) 0.004(5) 0.002(5) 0.014(5)
C66A 0.068(6) 0.032(5) 0.040(5) 0.000(4) 0.004(5) 0.006(5)
C67 0.037(5) 0.039(5) 0.031(4) 0.003(4) 0.003(4) 0.010(4)
C67A 0.052(5) 0.032(5) 0.036(5) 0.007(4) 0.012(4) 0.008(4)
C68A 0.043(5) 0.033(5) 0.033(5) 0.000(4) 0.007(4) -0.002(4)
C69 0.027(4) 0.044(5) 0.024(4) -0.008(4) 0.000(4) 0.004(4)
C69A 0.041(5) 0.027(4) 0.023(4) 0.004(3) 0.006(4) -0.005(4)
C70 0.028(4) 0.048(5) 0.023(4) -0.009(4) -0.003(4) -0.001(4)
C70A 0.042(5) 0.041(5) 0.028(4) -0.001(4) 0.008(4) -0.013(4)
C71 0.032(5) 0.051(5) 0.032(5) -0.002(4) -0.006(4) 0.002(4)
C71A 0.057(6) 0.052(6) 0.043(5) -0.007(5) 0.007(5) -0.013(5)
C72 0.028(5) 0.068(6) 0.044(5) -0.006(5) -0.007(4) 0.001(5)
C72A 0.060(6) 0.059(6) 0.058(6) -0.015(5) -0.004(5) -0.023(5)
C73 0.027(5) 0.064(6) 0.043(5) -0.008(5) -0.004(4) -0.007(4)
C73A 0.046(6) 0.069(7) 0.057(6) -0.013(5) 0.003(5) -0.012(5)
C74 0.032(5) 0.059(6) 0.034(5) 0.000(4) -0.004(4) -0.012(4)
C74A 0.048(6) 0.060(6) 0.042(5) -0.004(5) 0.005(5) -0.008(5)
C75 0.023(4) 0.050(5) 0.031(4) -0.006(4) -0.003(4) -0.001(4)
C75A 0.036(5) 0.037(5) 0.029(4) -0.011(4) 0.004(4) -0.006(4)
C76 0.023(4) 0.042(5) 0.019(4) -0.004(4) -0.004(3) 0.003(4)
C76A 0.030(4) 0.029(4) 0.029(4) 0.003(4) 0.003(4) -0.009(4)
C77 0.118(10) 0.125(11) 0.130(11) 0.001(9) -0.002(8) -0.002(9)
Dy1 0.0191(3) 0.0319(3) 0.0203(3) -0.0002(2) -0.00226(19) -0.0006(2)
Dy2 0.0290(3) 0.0248(3) 0.0212(3) -0.0009(2) 0.0053(2) -0.0004(2)
Cl1 0.111(3) 0.0321(13) 0.0518(16) 0.0052(12) -0.0010(16) 0.0071(15)
Cl2 0.0272(15) 0.174(4) 0.092(3) -0.034(3) -0.0228(16) 0.003(2)
Cl3 0.170(4) 0.057(2) 0.097(3) 0.033(2) 0.049(3) 0.009(2)
Cl4 0.0541(16) 0.076(2) 0.0565(17) -0.0119(15) -0.0352(14) -0.0069(14)
Cl5 0.0377(13) 0.0564(16) 0.0727(18) -0.0117(14) -0.0153(13) -0.0069(12)
Cl6 0.147(4) 0.057(2) 0.137(4) -0.024(2) -0.023(3) 0.054(2)
Cl7 0.074(2) 0.075(2) 0.0659(19) -0.0173(16) -0.0288(16) -0.0153(17)
Cl8 0.130(3) 0.129(3) 0.067(2) 0.000(2) 0.023(2) 0.098(3)
C78 0.132(11) 0.126(11) 0.119(10) 0.003(8) -0.013(8) -0.031(9)
Cl9 0.169(6) 0.183(7) 0.208(7) -0.004(6) 0.007(6) 0.002(5)
Cl10 0.163(5) 0.119(4) 0.214(6) -0.046(4) -0.073(5) 0.020(4)
Cl11 0.110(3) 0.078(3) 0.114(3) -0.006(2) -0.035(3) -0.005(2)
Cl12 0.119(4) 0.103(3) 0.122(4) 0.008(3) -0.006(3) 0.003(3)
Cl13 0.274(10) 0.261(10) 0.318(10) -0.050(8) -0.055(8) -0.011(8)
Cl14 0.144(5) 0.139(5) 0.178(6) -0.055(4) 0.004(4) -0.002(4)
N1 0.022(3) 0.026(4) 0.025(3) 0.004(3) -0.001(3) 0.001(3)
N2 0.025(4) 0.034(4) 0.023(4) -0.003(3) -0.002(3) -0.002(3)
N3 0.022(4) 0.031(4) 0.026(4) 0.001(3) -0.001(3) -0.006(3)
N4 0.024(4) 0.031(4) 0.021(3) -0.004(3) -0.002(3) -0.001(3)
N5 0.025(4) 0.035(4) 0.022(3) -0.003(3) 0.004(3) -0.006(3)
N6 0.024(4) 0.035(4) 0.024(3) 0.000(3) -0.001(3) 0.000(3)
N7 0.021(3) 0.032(4) 0.021(3) 0.004(3) -0.002(3) 0.001(3)
N8 0.028(4) 0.032(4) 0.022(3) -0.011(3) -0.007(3) -0.006(3)
N9 0.025(4) 0.032(4) 0.025(4) 0.001(3) -0.002(3) 0.004(3)
N10 0.025(4) 0.045(4) 0.031(4) -0.002(3) -0.001(3) 0.004(3)
N11 0.020(3) 0.035(4) 0.026(4) -0.004(3) 0.002(3) 0.004(3)
N12 0.025(4) 0.042(4) 0.027(4) -0.003(3) 0.002(3) -0.002(3)
N13 0.028(4) 0.029(4) 0.022(3) -0.003(3) 0.004(3) 0.000(3)
N14 0.032(4) 0.029(4) 0.020(3) -0.002(3) 0.004(3) -0.004(3)
N15 0.022(3) 0.028(4) 0.020(3) -0.001(3) 0.006(3) 0.002(3)
N16 0.033(4) 0.026(3) 0.021(3) -0.003(3) 0.009(3) 0.001(3)
N17 0.033(4) 0.025(4) 0.017(3) 0.002(3) 0.006(3) 0.000(3)
N18 0.031(4) 0.034(4) 0.028(4) 0.002(3) 0.006(3) -0.006(3)
N19 0.031(4) 0.022(3) 0.025(4) 0.002(3) 0.009(3) -0.002(3)
N20 0.050(5) 0.023(4) 0.031(4) -0.003(3) 0.004(3) -0.001(3)
N21 0.036(4) 0.036(4) 0.030(4) 0.003(3) 0.008(3) -0.003(3)
N22 0.040(4) 0.034(4) 0.033(4) 0.004(3) 0.004(3) -0.001(3)
N24 0.038(4) 0.032(4) 0.023(4) -0.005(3) 0.006(3) -0.003(3)
C79 0.194(16) 0.198(16) 0.191(16) 0.001(7) 0.006(7) -0.005(7)
C79A 0.194(16) 0.198(16) 0.191(16) 0.001(7) 0.006(7) -0.005(7)
C68 0.032(5) 0.039(5) 0.026(4) 0.002(4) -0.005(4) 0.003(4)
C80 0.061(15) 0.067(15) 0.066(15) 0.001(10) 0.005(10) 0.002(10)
C82 0.17(5) 0.17(5) 0.17(5) -0.001(11) 0.001(11) 0.000(11)
C81 0.32(8) 0.32(8) 0.32(8) 0.001(8) 0.002(8) 0.001(8)
C81A 0.32(8) 0.32(8) 0.32(8) 0.001(8) 0.002(8) 0.001(8)
N23 0.032(4) 0.029(4) 0.026(4) -0.005(3) 0.007(3) -0.002(3)

loop_
_atom_type_symbol
_atom_type_description
_atom_type_scat_dispersion_real
_atom_type_scat_dispersion_imag
_atom_type_scat_source
C C 0.0181 0.0091 'International Tables Vol C Tables 4.2.6.8 and 6.1.1.4'
H H 0.0000 0.0000 'International Tables Vol C Tables 4.2.6.8 and 6.1.1.4'
O O 0.0492 0.0322 'International Tables Vol C Tables 4.2.6.8 and 6.1.1.4'
Dy Dy -9.8046 9.8477 'International Tables Vol C Tables 4.2.6.8 and 6.1.1.4'
Cl Cl 0.3639 0.7018 'International Tables Vol C Tables 4.2.6.8 and 6.1.1.4'
N N 0.0311 0.0180 'International Tables Vol C Tables 4.2.6.8 and 6.1.1.4'

loop_
_geom_angle_atom_site_label_1
_geom_angle_atom_site_label_2
_geom_angle_atom_site_label_3
_geom_angle
N4 C1 C20 124.2(8)
N4 C1 C2 110.6(8)
C20 C1 C2 124.9(9)
N15 C1A C20A 125.6(8)
N15 C1A C2A 110.6(8)
C20A C1A C2A 123.5(9)
C6B C1B C5B 121.7(12)
C6B C1B C2B 129.5(13)
C5B C1B C2B 97.9(14)
C3 C2 C1 107.5(9)
C3 C2 H2 126.3
C1 C2 H2 126.3
C3A C2A C1A 106.7(9)
C3A C2A H2A 126.7
C1A C2A H2A 126.7
C9B C2B C3B 113.5(18)
C9B C2B C1B 115.3(18)
C3B C2B C1B 116.5(15)
C2 C3 C4 107.2(9)
C2 C3 H3 126.4
C4 C3 H3 126.4
C2A C3A C4A 107.1(9)
C2A C3A H3A 126.5
C4A C3A H3A 126.5
C12B C3B C4B 120.1(13)
C12B C3B C2B 129.9(14)
C4B C3B C2B 98.9(13)
N4 C4 C5 125.7(8)
N4 C4 C3 109.3(8)
C5 C4 C3 124.7(9)
N15 C4A C5A 126.3(9)
N15 C4A C3A 109.0(8)
C5A C4A C3A 124.5(9)
C15B C4B C3B 118.2(13)
C15B C4B C5B 117.7(14)
C3B C4B C5B 112.6(15)
C4 C5 C6 126.1(8)
C4 C5 C21 118.0(8)
C6 C5 C21 115.1(8)
C6A C5A C4A 125.9(8)
C6A C5A C21A 118.8(9)
C4A C5A C21A 114.8(9)
C18B C5B C1B 117.7(14)
C18B C5B C4B 115.7(15)
C1B C5B C4B 113.2(13)
N1 C6 C5 126.2(8)
N1 C6 C7 109.4(8)
C5 C6 C7 124.2(8)
N16 C6A C5A 126.9(8)
N16 C6A C7A 108.7(8)
C5A C6A C7A 124.1(9)
C20B C6B C1B 120.0(13)
C20B C6B C7B 113.5(14)
C1B C6B C7B 114.1(13)
C8 C7 C6 107.4(8)
C8 C7 H7 126.3
C6 C7 H7 126.3
C8A C7A C6A 108.0(9)
C8A C7A H7A 126.0
C6A C7A H7A 126.0
C8B C7B C21B 120.1(13)
C8B C7B C6B 117.9(14)
C21B C7B C6B 109.9(13)
C7 C8 C9 107.1(9)
C7 C8 H8 126.5
C9 C8 H8 126.5
C7A C8A C9A 106.7(9)
C7A C8A H8A 126.7
C9A C8A H8A 126.7
C7B C8B C30B 121.3(12)
C7B C8B C9B 124.5(12)
C30B C8B C9B 100.8(11)
N1 C9 C10 126.5(7)
N1 C9 C8 109.4(7)
C10 C9 C8 123.7(8)
N16 C9A C10A 126.3(8)
N16 C9A C8A 109.8(8)
C10A C9A C8A 123.6(9)
C2B C9B C10B 121.5(19)
C2B C9B C8B 118.2(17)
C10B C9B C8B 109.7(13)
C11 C10 C9 124.4(8)
C11 C10 C27 118.0(8)
C9 C10 C27 117.3(8)
C11A C10A C9A 124.9(8)
C11A C10A C27A 118.1(9)
C9A C10A C27A 116.6(8)
C11B C10B C29B 121.2(12)
C11B C10B C9B 123.0(13)
C29B C10B C9B 103.3(12)
N2 C11 C10 127.2(8)
N2 C11 C12 109.9(8)
C10 C11 C12 122.5(8)
N13 C11A C10A 125.4(9)
N13 C11A C12A 109.9(8)
C10A C11A C12A 124.6(9)
C10B C11B C28B 119.6(12)
C10B C11B C12B 117.1(13)
C28B C11B C12B 112.1(13)
C13 C12 C11 106.1(9)
C13 C12 H12 126.9
C11 C12 H12 126.9
C13A C12A C11A 106.5(8)
C13A C12A H12A 126.7
C11A C12A H12A 126.7
C3B C12B C13B 119.8(12)
C3B C12B C11B 114.7(13)
C13B C12B C11B 112.7(12)
C12 C13 C14 108.7(8)
C12 C13 H13 125.7
C14 C13 H13 125.7
C12A C13A C14A 107.1(8)
C12A C13A H13A 126.4
C14A C13A H13A 126.4
C14B C13B C12B 120.6(14)
C14B C13B C27B 125.4(14)
C12B C13B C27B 100.1(13)
C15 C14 N2 126.3(8)
C15 C14 C13 125.5(8)
N2 C14 C13 107.9(8)
N13 C14A C15A 127.6(8)
N13 C14A C13A 109.8(7)
C15A C14A C13A 122.6(8)
C15B C14B C13B 119.7(14)
C15B C14B C26B 117.2(15)
C13B C14B C26B 112.1(16)
C14 C15 C16 127.0(8)
C14 C15 C33 116.5(8)
C16 C15 C33 115.9(8)
C16A C15A C14A 124.6(9)
C16A C15A C33A 116.6(8)
C14A C15A C33A 118.3(8)
C14B C15B C4B 121.6(13)
C14B C15B C16B 100.0(14)
C4B C15B C16B 125.4(14)
N3 C16 C15 124.6(8)
N3 C16 C17 109.5(8)
C15 C16 C17 125.7(8)
N14 C16A C15A 125.8(8)
N14 C16A C17A 110.1(8)
C15A C16A C17A 123.6(9)
C17B C16B C25B 117.9(18)
C17B C16B C15B 118.2(17)
C25B C16B C15B 113.0(15)
C18 C17 C16 108.4(8)
C18 C17 H17 125.8
C16 C17 H17 125.8
C18A C17A C16A 106.0(8)
C18A C17A H17A 127.0
C16A C17A H17A 127.0
C16B C17B C24B 119.7(18)
C16B C17B C18B 116.3(16)
C24B C17B C18B 111.5(15)
C17 C18 C19 106.4(9)
C17 C18 H18 126.8
C19 C18 H18 126.8
C17A C18A C19A 107.4(8)
C17A C18A H18A 126.3
C19A C18A H18A 126.3
C19B C18B C5B 120.6(13)
C19B C18B C17B 101.0(13)
C5B C18B C17B 126.3(14)
N3 C19 C20 125.7(8)
N3 C19 C18 109.8(8)
C20 C19 C18 124.3(9)
N14 C19A C20A 126.4(8)
N14 C19A C18A 110.4(8)
C20A C19A C18A 122.9(8)
C18B C19B C20B 120.6(12)
C18B C19B C23B 111.2(13)
C20B C19B C23B 116.9(13)
C19 C20 C1 126.3(9)
C19 C20 C39 117.8(9)
C1 C20 C39 115.6(8)
C19A C20A C1A 125.0(8)
C19A C20A C39A 118.5(8)
C1A C20A C39A 116.2(8)
C6B C20B C19B 119.5(13)
C6B C20B C22B 98.9(13)
C19B C20B C22B 129.3(14)
C22 C21 C26 115.3(10)
C22 C21 C5 123.9(9)
C26 C21 C5 120.1(9)
C26A C21A C22A 120.2(10)
C26A C21A C5A 122.7(10)
C22A C21A C5A 116.9(9)
C58B C21B C7B 121.5(14)
C58B C21B C22B 128.3(16)
C7B C21B C22B 100.7(15)
C21 C22 C23 122.5(10)
C21 C22 H22 118.8
C23 C22 H22 118.8
C21A C22A C23A 119.5(11)
C21A C22A H22A 120.2
C23A C22A H22A 120.2
C59B C22B C20B 115.4(17)
C59B C22B C21B 114.3(18)
C20B C22B C21B 116.1(16)
C24 C23 C22 119.5(10)
C24 C23 H23 120.3
C22 C23 H23 120.3
C24A C23A C22A 119.4(12)
C24A C23A H23A 120.3
C22A C23A H23A 120.3
C60B C23B C24B 120.9(12)
C60B C23B C19B 114.6(12)
C24B C23B C19B 112.6(13)
C23 C24 C25 121.2(10)
C23 C24 Cl4 120.9(8)
C25 C24 Cl4 117.7(9)
C23A C24A C25A 121.6(12)
C23A C24A Cl8 119.8(12)
C25A C24A Cl8 118.5(10)
C51B C24B C23B 120.5(13)
C51B C24B C17B 123.9(14)
C23B C24B C17B 103.5(13)
C24 C25 C26 117.2(12)
C24 C25 H25 121.4
C26 C25 H25 121.4
C26A C25A C24A 120.9(12)
C26A C25A H25A 119.6
C24A C25A H25A 119.6
C52B C25B C16B 124.8(14)
C52B C25B C26B 118.9(13)
C16B C25B C26B 103.7(13)
C25 C26 C21 124.1(12)
C25 C26 H26 118.0
C21 C26 H26 118.0
C21A C26A C25A 118.4(12)
C21A C26A H26A 120.8
C25A C26A H26A 120.8
C53B C26B C14B 124.6(16)
C53B C26B C25B 117.7(13)
C14B C26B C25B 105.9(15)
C32 C27 C28 117.1(9)
C32 C27 C10 121.6(8)
C28 C27 C10 121.3(8)
C28A C27A C32A 117.3(9)
C28A C27A C10A 122.6(9)
C32A C27A C10A 120.0(9)
C54B C27B C28B 119(2)
C54B C27B C13B 119.0(19)
C28B C27B C13B 111.0(15)
C29 C28 C27 122.2(9)
C29 C28 H28 118.9
C27 C28 H28 118.9
C27A C28A C29A 122.6(10)
C27A C28A H28A 118.7
C29A C28A H28A 118.7
C55B C28B C11B 119.3(12)
C55B C28B C27B 123.7(13)
C11B C28B C27B 104.0(14)
C30 C29 C28 118.2(10)
C30 C29 H29 120.9
C28 C29 H29 120.9
C30A C29A C28A 117.8(11)
C30A C29A H29A 121.1
C28A C29A H29A 121.1
C56B C29B C30B 116.9(11)
C56B C29B C10B 118.5(12)
C30B C29B C10B 112.0(11)
C31 C30 C29 121.6(10)
C31 C30 Cl1 120.1(8)
C29 C30 Cl1 118.3(8)
C31A C30A C29A 121.1(10)
C31A C30A Cl7 120.1(9)
C29A C30A Cl7 118.9(9)
C29B C30B C57B 117.8(11)
C29B C30B C8B 114.1(11)
C57B C30B C8B 117.7(11)
C30 C31 C32 119.0(10)
C30 C31 H31 120.5
C32 C31 H31 120.5
C30A C31A C32A 120.0(10)
C30A C31A H31A 120.0
C32A C31A H31A 120.0
C38B C31B C32B 127.9(15)
C38B C31B C35B 116.4(12)
C32B C31B C35B 101.5(13)
C31 C32 C27 121.9(9)
C31 C32 H32 119.0
C27 C32 H32 119.0
C31A C32A C27A 121.1(10)
C31A C32A H32A 119.4
C27A C32A H32A 119.4
C50B C32B C31B 111.1(17)
C50B C32B C33B 124.1(16)
C31B C32B C33B 113.6(15)
C38 C33 C34 118.9(9)
C38 C33 C15 121.7(9)
C34 C33 C15 119.3(9)
C34A C33A C38A 117.8(9)
C34A C33A C15A 120.9(8)
C38A C33A C15A 121.2(9)
C47B C33B C34B 124.2(14)
C47B C33B C32B 118.9(14)
C34B C33B C32B 104.9(14)
C35 C34 C33 119.4(10)
C35 C34 H34 120.3
C33 C34 H34 120.3
C35A C34A C33A 122.3(10)
C35A C34A H34A 118.9
C33A C34A H34A 118.9
C44B C34B C33B 118.7(15)
C44B C34B C35B 118.5(17)
C33B C34B C35B 111.8(15)
C36 C35 C34 119.5(11)
C36 C35 H35 120.2
C34 C35 H35 120.2
C34A C35A C36A 117.7(11)
C34A C35A H35A 121.1
C36A C35A H35A 121.1
C41B C35B C34B 122.4(16)
C41B C35B C31B 117.5(13)
C34B C35B C31B 108.0(15)
C35 C36 C37 123.1(11)
C35 C36 Cl2 118.7(10)
C37 C36 Cl2 118.2(10)
C37A C36A C35A 122.5(11)
C37A C36A Cl6 119.3(10)
C35A C36A Cl6 118.1(11)
C37B C36B C51B 121.5(11)
C37B C36B C50B 117.1(12)
C51B C36B C50B 108.7(11)
C36 C37 C38 118.4(11)
C36 C37 H37 120.8
C38 C37 H37 120.8
C36A C37A C38A 118.5(11)
C36A C37A H37A 120.7
C38A C37A H37A 120.7
C36B C37B C60B 117.5(12)
C36B C37B C38B 117.2(12)
C60B C37B C38B 114.1(11)
C33 C38 C37 120.7(11)
C33 C38 H38 119.7
C37 C38 H38 119.7
C37A C38A C33A 121.1(10)
C37A C38A H38A 119.5
C33A C38A H38A 119.5
C31B C38B C39B 120.6(12)
C31B C38B C37B 117.8(12)
C39B C38B C37B 111.0(11)
C44 C39 C40 119.0(10)
C44 C39 C20 121.2(9)
C40 C39 C20 119.8(9)
C44A C39A C40A 117.7(9)
C44A C39A C20A 120.8(8)
C40A C39A C20A 121.4(8)
C40B C39B C38B 121.4(13)
C40B C39B C59B 121.4(13)
C38B C39B C59B 105.2(12)
C39 C40 C41 119.1(11)
C39 C40 H40 120.5
C41 C40 H40 120.5
C41A C40A C39A 120.9(10)
C41A C40A H40A 119.5
C39A C40A H40A 119.5
C41B C40B C39B 121.4(15)
C41B C40B C58B 109.2(15)
C39B C40B C58B 117.5(15)
C42 C41 C40 119.1(12)
C42 C41 H41 120.5
C40 C41 H41 120.5
C40A C41A C42A 120.4(10)
C40A C41A H41A 119.8
C42A C41A H41A 119.8
C40B C41B C35B 122.6(15)
C40B C41B C42B 105.9(15)
C35B C41B C42B 120.6(16)
C43 C42 C41 121.5(12)
C43 C42 Cl3 118.7(11)
C41 C42 Cl3 119.7(11)
C41A C42A C43A 119.3(9)
C41A C42A Cl5 121.0(8)
C43A C42A Cl5 119.7(8)
C43B C42B C57B 115.3(17)
C43B C42B C41B 120.7(17)
C57B C42B C41B 110.8(15)
C44 C43 C42 119.1(12)
C44 C43 H43 120.5
C42 C43 H43 120.5
C44A C43A C42A 120.1(10)
C44A C43A H43A 120.0
C42A C43A H43A 120.0
C42B C43B C56B 125.1(17)
C42B C43B C44B 116.7(15)
C56B C43B C44B 107.8(13)
C43 C44 C39 122.2(11)
C43 C44 H44 118.9
C39 C44 H44 118.9
C43A C44A C39A 121.6(10)
C43A C44A H44A 119.2
C39A C44A H44A 119.2
C34B C44B C45B 122.0(14)
C34B C44B C43B 120.8(14)
C45B C44B C43B 102.7(11)
N12 C45 N5 127.1(9)
N12 C45 C46 120.8(8)
N5 C45 C46 111.9(8)
N18 C45A N17 127.1(9)
N18 C45A C46A 122.1(9)
N17 C45A C46A 110.7(8)
C46B C45B C55B 118.7(12)
C46B C45B C44B 121.3(12)
C55B C45B C44B 108.5(11)
C47 C46 C51 121.8(9)
C47 C46 C45 132.8(9)
C51 C46 C45 105.1(8)
C51A C46A C47A 121.9(9)
C51A C46A C45A 106.1(8)
C47A C46A C45A 131.9(10)
C45B C46B C54B 125.2(15)
C45B C46B C47B 116.0(13)
C54B C46B C47B 106.9(14)
C46 C47 C48 116.4(10)
C46 C47 H47 121.8
C48 C47 H47 121.8
C48A C47A C46A 115.0(10)
C48A C47A H47A 122.5
C46A C47A H47A 122.5
C33B C47B C48B 124.9(15)
C33B C47B C46B 117.7(13)
C48B C47B C46B 105.5(14)
C49 C48 C47 121.8(10)
C49 C48 H48 119.1
C47 C48 H48 119.1
C49A C48A C47A 122.2(10)
C49A C48A H48A 118.9
C47A C48A H48A 118.9
C49B C48B C53B 118.8(14)
C49B C48B C47B 116.4(16)
C53B C48B C47B 113.7(14)
C48 C49 C50 121.8(10)
C48 C49 H49 119.1
C50 C49 H49 119.1
C50A C49A C48A 122.4(10)
C50A C49A H49A 118.8
C48A C49A H49A 118.8
C48B C49B C52B 122.2(13)
C48B C49B C50B 121.7(13)
C52B C49B C50B 102.9(10)
C49 C50 C51 116.8(9)
C49 C50 H50 121.6
C51 C50 H50 121.6
C49A C50A C51A 115.8(11)
C49A C50A H50A 122.1
C51A C50A H50A 122.1
C32B C50B C36B 128.1(16)
C32B C50B C49B 113.7(14)
C36B C50B C49B 105.2(11)
C46 C51 C50 121.1(9)
C46 C51 C52 107.0(8)
C50 C51 C52 131.7(9)
C46A C51A C50A 122.6(10)
C46A C51A C52A 106.5(8)
C50A C51A C52A 130.9(10)
C24B C51B C36B 118.7(11)
C24B C51B C52B 116.2(12)
C36B C51B C52B 112.4(11)
N6 C52 N5 128.4(8)
N6 C52 C51 121.7(8)
N5 C52 C51 109.8(8)
N24 C52A N17 128.9(8)
N24 C52A C51A 122.3(8)
N17 C52A C51A 108.6(8)
C25B C52B C49B 120.0(12)
C25B C52B C51B 117.3(12)
C49B C52B C51B 110.7(11)
N6 C53 N7 128.2(8)
N6 C53 C54 121.4(8)
N7 C53 C54 110.4(8)
N24 C53A N23 129.7(9)
N24 C53A C54A 121.8(8)
N23 C53A C54A 108.4(8)
C26B C53B C48B 122.2(14)
C26B C53B C54B 121.0(16)
C48B C53B C54B 103.5(15)
C59 C54 C55 121.1(9)
C59 C54 C53 106.8(8)
C55 C54 C53 132.1(9)
C59A C54A C55A 120.5(10)
C59A C54A C53A 107.1(8)
C55A C54A C53A 132.3(10)
C27B C54B C46B 120(2)
C27B C54B C53B 117(2)
C46B C54B C53B 110.4(17)
C56 C55 C54 117.5(10)
C56 C55 H55 121.3
C54 C55 H55 121.3
C54A C55A C56A 117.9(11)
C54A C55A H55A 121.1
C56A C55A H55A 121.1
C28B C55B C56B 120.3(11)
C28B C55B C45B 113.6(11)
C56B C55B C45B 114.2(11)
C57 C56 C55 121.1(9)
C57 C56 H56 119.4
C55 C56 H56 119.4
C57A C56A C55A 120.6(11)
C57A C56A H56A 119.7
C55A C56A H56A 119.7
C29B C56B C55B 121.1(11)
C29B C56B C43B 119.9(12)
C55B C56B C43B 106.8(11)
C56 C57 C58 121.7(9)
C56 C57 H57 119.1
C58 C57 H57 119.1
C56A C57A C58A 122.2(12)
C56A C57A H57A 118.9
C58A C57A H57A 118.9
C42B C57B C30B 124.8(14)
C42B C57B C58B 103.8(13)
C30B C57B C58B 118.8(12)
C59 C58 C57 116.4(10)
C59 C58 H58 121.8
C57 C58 H58 121.8
C57A C58A C59A 116.3(12)
C57A C58A H58A 121.8
C59A C58A H58A 121.8
C21B C58B C57B 120.6(13)
C21B C58B C40B 117.2(15)
C57B C58B C40B 110.1(15)
C58 C59 C54 122.0(9)
C58 C59 C60 131.9(9)
C54 C59 C60 106.0(8)
C54A C59A C58A 122.4(10)
C54A C59A C60A 105.3(9)
C58A C59A C60A 131.8(10)
C22B C59B C39B 121.2(17)
C22B C59B C60B 117.8(17)
C39B C59B C60B 108.2(13)
N8 C60 N7 128.4(8)
N8 C60 C59 121.8(8)
N7 C60 C59 109.6(8)
N22 C60A N23 128.3(9)
N22 C60A C59A 120.3(9)
N23 C60A C59A 111.1(8)
C23B C60B C37B 120.9(11)
C23B C60B C59B 125.6(12)
C37B C60B C59B 101.4(12)
N8 C61 N9 129.1(8)
N8 C61 C62 120.3(8)
N9 C61 C62 110.5(8)
N22 C61A N21 129.2(9)
N22 C61A C62A 119.2(9)
N21 C61A C62A 111.2(8)
C63 C62 C67 121.1(9)
C63 C62 C61 133.8(9)
C67 C62 C61 105.1(8)
C63A C62A C67A 122.8(10)
C63A C62A C61A 132.3(10)
C67A C62A C61A 104.8(9)
C62 C63 C64 117.5(11)
C62 C63 H63 121.3
C64 C63 H63 121.3
C62A C63A C64A 115.8(11)
C62A C63A H63A 122.1
C64A C63A H63A 122.1
C65 C64 C63 122.1(11)
C65 C64 H64 119.0
C63 C64 H64 119.0
C65A C64A C63A 121.8(10)
C65A C64A H64A 119.1
C63A C64A H64A 119.1
C64 C65 C66 121.5(11)
C64 C65 H65 119.2
C66 C65 H65 119.2
C64A C65A C66A 122.4(11)
C64A C65A H65A 118.8
C66A C65A H65A 118.8
C65 C66 C67 117.6(11)
C65 C66 H66 121.2
C67 C66 H66 121.2
C65A C66A C67A 117.0(11)
C65A C66A H66A 121.5
C67A C66A H66A 121.5
C62 C67 C66 120.2(10)
C62 C67 C68 107.0(8)
C66 C67 C68 132.8(10)
C62A C67A C66A 120.1(10)
C62A C67A C68A 106.5(9)
C66A C67A C68A 133.3(11)
N20 C68A N21 127.8(9)
N20 C68A C67A 121.1(9)
N21 C68A C67A 110.9(9)
N10 C69 N11 128.7(9)
N10 C69 C70 121.8(9)
N11 C69 C70 109.3(9)
N20 C69A N19 127.9(9)
N20 C69A C70A 122.3(9)
N19 C69A C70A 109.7(8)
C75 C70 C71 120.8(9)
C75 C70 C69 107.5(8)
C71 C70 C69 131.6(9)
C71A C70A C75A 121.8(10)
C71A C70A C69A 131.5(10)
C75A C70A C69A 106.7(8)
C72 C71 C70 116.7(10)
C72 C71 H71 121.7
C70 C71 H71 121.7
C70A C71A C72A 117.0(12)
C70A C71A H71A 121.5
C72A C71A H71A 121.5
C71 C72 C73 121.2(10)
C71 C72 H72 119.4
C73 C72 H72 119.4
C73A C72A C71A 121.0(11)
C73A C72A H72A 119.5
C71A C72A H72A 119.5
C74 C73 C72 122.6(10)
C74 C73 H73 118.7
C72 C73 H73 118.7
C72A C73A C74A 121.4(12)
C72A C73A H73A 119.3
C74A C73A H73A 119.3
C73 C74 C75 115.8(11)
C73 C74 H74 122.1
C75 C74 H74 122.1
C75A C74A C73A 117.7(12)
C75A C74A H74A 121.2
C73A C74A H74A 121.2
C70 C75 C74 122.8(9)
C70 C75 C76 105.1(8)
C74 C75 C76 132.0(10)
C74A C75A C70A 121.0(10)
C74A C75A C76A 133.5(10)
C70A C75A C76A 105.5(8)
N12 C76 N11 129.6(8)
N12 C76 C75 120.3(8)
N11 C76 C75 109.8(8)
N18 C76A N19 128.8(8)
N18 C76A C75A 120.3(8)
N19 C76A C75A 110.6(8)
Cl14 C77 Cl12 110.8(7)
Cl14 C77 Cl13 108.2(8)
Cl12 C77 Cl13 107.3(8)
Cl14 C77 H77 110.2
Cl12 C77 H77 110.2
Cl13 C77 H77 110.2
N3 Dy1 N4 73.5(2)
N3 Dy1 N1 115.1(2)
N4 Dy1 N1 74.1(2)
N3 Dy1 N2 74.3(3)
N4 Dy1 N2 118.5(2)
N1 Dy1 N2 74.4(2)
N3 Dy1 N9 81.0(3)
N4 Dy1 N9 79.1(2)
N1 Dy1 N9 142.3(2)
N2 Dy1 N9 142.8(2)
N3 Dy1 N7 81.3(2)
N4 Dy1 N7 141.8(2)
N1 Dy1 N7 143.7(2)
N2 Dy1 N7 80.1(2)
N9 Dy1 N7 68.8(2)
N3 Dy1 N5 143.2(2)
N4 Dy1 N5 142.9(2)
N1 Dy1 N5 81.0(2)
N2 Dy1 N5 79.4(2)
N9 Dy1 N5 106.7(2)
N7 Dy1 N5 69.1(2)
N3 Dy1 N11 143.4(3)
N4 Dy1 N11 80.2(2)
N1 Dy1 N11 80.3(2)
N2 Dy1 N11 141.9(3)
N9 Dy1 N11 69.3(2)
N7 Dy1 N11 106.1(2)
N5 Dy1 N11 68.7(2)
N13 Dy2 N15 115.0(2)
N13 Dy2 N21 139.7(3)
N15 Dy2 N21 81.8(2)
N13 Dy2 N14 74.1(2)
N15 Dy2 N14 73.5(2)
N21 Dy2 N14 145.3(3)
N13 Dy2 N16 73.6(2)
N15 Dy2 N16 74.9(2)
N21 Dy2 N16 76.6(3)
N14 Dy2 N16 118.4(2)
N13 Dy2 N17 83.4(2)
N15 Dy2 N17 140.3(2)
N21 Dy2 N17 107.1(2)
N14 Dy2 N17 79.1(2)
N16 Dy2 N17 144.6(3)
N13 Dy2 N23 146.9(2)
N15 Dy2 N23 78.2(2)
N21 Dy2 N23 69.4(3)
N14 Dy2 N23 81.8(2)
N16 Dy2 N23 139.0(2)
N17 Dy2 N23 69.8(2)
N13 Dy2 N19 80.0(2)
N15 Dy2 N19 146.2(2)
N21 Dy2 N19 69.3(3)
N14 Dy2 N19 140.0(2)
N16 Dy2 N19 81.5(2)
N17 Dy2 N19 67.9(2)
N23 Dy2 N19 106.1(2)
Cl9 C78 Cl10 103.3(8)
Cl9 C78 Cl11 116.6(8)
Cl10 C78 Cl11 113.8(7)
Cl9 C78 H78 107.6
Cl10 C78 H78 107.6
Cl11 C78 H78 107.6
C6 N1 C9 106.6(7)
C6 N1 Dy1 124.5(6)
C9 N1 Dy1 123.0(5)
C11 N2 C14 107.3(7)
C11 N2 Dy1 125.6(6)
C14 N2 Dy1 125.6(6)
C16 N3 C19 105.6(7)
C16 N3 Dy1 124.0(6)
C19 N3 Dy1 123.3(6)
C1 N4 C4 105.3(7)
C1 N4 Dy1 127.0(5)
C4 N4 Dy1 125.4(6)
C45 N5 C52 106.1(7)
C45 N5 Dy1 125.3(6)
C52 N5 Dy1 125.0(6)
C53 N6 C52 122.4(8)
C53 N7 C60 106.9(7)
C53 N7 Dy1 124.6(6)
C60 N7 Dy1 121.0(5)
C60 N8 C61 120.8(8)
C61 N9 C68 107.2(8)
C61 N9 Dy1 122.8(6)
C68 N9 Dy1 126.0(6)
C69 N10 C68 122.6(8)
C76 N11 C69 108.0(7)
C76 N11 Dy1 122.9(6)
C69 N11 Dy1 124.2(6)
C45 N12 C76 121.7(8)
C14A N13 C11A 106.3(7)
C14A N13 Dy2 123.0(5)
C11A N13 Dy2 123.4(6)
C19A N14 C16A 106.0(7)
C19A N14 Dy2 125.8(6)
C16A N14 Dy2 126.2(6)
C1A N15 C4A 106.5(7)
C1A N15 Dy2 123.6(6)
C4A N15 Dy2 122.8(6)
C9A N16 C6A 106.8(7)
C9A N16 Dy2 126.6(6)
C6A N16 Dy2 125.5(6)
C45A N17 C52A 107.6(7)
C45A N17 Dy2 122.4(6)
C52A N17 Dy2 123.4(6)
C76A N18 C45A 121.3(8)
C76A N19 C69A 107.2(7)
C76A N19 Dy2 121.7(6)
C69A N19 Dy2 125.4(6)
C69A N20 C68A 122.5(8)
C61A N21 C68A 106.4(8)
C61A N21 Dy2 122.5(6)
C68A N21 Dy2 126.6(6)
C61A N22 C60A 121.3(9)
C53A N24 C52A 122.1(8)
Cl15 C79 Cl17 105.1(11)
Cl15 C79 Cl16 111.4(12)
Cl17 C79 Cl16 117.3(13)
Cl15 C79 H79 107.6
Cl17 C79 H79 107.6
Cl16 C79 H79 107.6
Cl25 C79A Cl23 110.5(12)
Cl25 C79A Cl24 112.5(12)
Cl23 C79A Cl24 108.8(12)
Cl25 C79A H79A 108.3
Cl23 C79A H79A 108.3
Cl24 C79A H79A 108.3
N10 C68 N9 128.1(9)
N10 C68 C67 121.7(9)
N9 C68 C67 110.1(8)
Cl20 C80 Cl18 111.1(13)
Cl20 C80 Cl19 108.4(12)
Cl18 C80 Cl19 113.6(13)
Cl20 C80 H80 107.9
Cl18 C80 H80 107.9
Cl19 C80 H80 107.9
Cl30 C82 Cl29 109.6(12)
Cl30 C82 Cl31 109.0(11)
Cl29 C82 Cl31 109.4(12)
Cl30 C82 H82 109.6
Cl29 C82 H82 109.6
Cl31 C82 H82 109.6
Cl28 C81 Cl27 107.9(12)
Cl28 C81 Cl26 109.9(12)
Cl27 C81 Cl26 112.8(13)
Cl28 C81 H81 108.7
Cl27 C81 H81 108.7
Cl26 C81 H81 108.7
Cl34 C81A Cl33 109.2(13)
Cl34 C81A Cl32 113.3(13)
Cl33 C81A Cl32 108.6(13)
Cl34 C81A H81A 108.6
Cl33 C81A H81A 108.6
Cl32 C81A H81A 108.6
C53A N23 C60A 107.6(8)
C53A N23 Dy2 125.6(6)
C60A N23 Dy2 122.9(6)

loop_
_geom_bond_atom_site_label_1
_geom_bond_atom_site_label_2
_geom_bond_distance
C1 N4 1.376(12)
C1 C20 1.413(14)
C1 C2 1.437(14)
C1A N15 1.360(12)
C1A C20A 1.422(13)
C1A C2A 1.434(14)
C1B C6B 1.40(2)
C1B C5B 1.42(2)
C1B C2B 1.53(2)
C2 C3 1.336(15)
C2 H2 0.9300
C2A C3A 1.347(16)
C2A H2A 0.9300
C2B C9B 1.27(2)
C2B C3B 1.48(2)
C3 C4 1.455(13)
C3 H3 0.9300
C3A C4A 1.455(15)
C3A H3A 0.9300
C3B C12B 1.365(19)
C3B C4B 1.43(2)
C4 N4 1.390(12)
C4 C5 1.396(13)
C4A N15 1.367(12)
C4A C5A 1.408(14)
C4B C15B 1.42(2)
C4B C5B 1.45(2)
C5 C6 1.404(13)
C5 C21 1.502(12)
C5A C6A 1.398(14)
C5A C21A 1.517(13)
C5B C18B 1.41(2)
C6 N1 1.355(11)
C6 C7 1.447(14)
C6A N16 1.377(12)
C6A C7A 1.446(14)
C6B C20B 1.38(2)
C6B C7B 1.453(19)
C7 C8 1.334(14)
C7 H7 0.9300
C7A C8A 1.322(15)
C7A H7A 0.9300
C7B C8B 1.382(19)
C7B C21B 1.39(2)
C8 C9 1.437(12)
C8 H8 0.9300
C8A C9A 1.457(14)
C8A H8A 0.9300
C8B C30B 1.421(17)
C8B C9B 1.59(2)
C9 N1 1.375(11)
C9 C10 1.427(12)
C9A N16 1.347(12)
C9A C10A 1.416(14)
C9B C10B 1.51(2)
C10 C11 1.404(13)
C10 C27 1.467(13)
C10A C11A 1.410(13)
C10A C27A 1.481(14)
C10B C11B 1.38(2)
C10B C29B 1.436(19)
C11 N2 1.366(12)
C11 C12 1.452(13)
C11A N13 1.378(12)
C11A C12A 1.460(14)
C11B C28B 1.45(2)
C11B C12B 1.455(19)
C12 C13 1.348(15)
C12 H12 0.9300
C12A C13A 1.348(14)
C12A H12A 0.9300
C12B C13B 1.43(2)
C13 C14 1.448(14)
C13 H13 0.9300
C13A C14A 1.464(13)
C13A H13A 0.9300
C13B C14B 1.39(2)
C13B C27B 1.63(3)
C14 C15 1.376(13)
C14 N2 1.386(11)
C14A N13 1.365(12)
C14A C15A 1.411(13)
C14B C15B 1.36(2)
C14B C26B 1.45(2)
C15 C16 1.413(14)
C15 C33 1.520(13)
C15A C16A 1.405(14)
C15A C33A 1.489(13)
C15B C16B 1.53(2)
C16 N3 1.369(12)
C16 C17 1.441(14)
C16A N14 1.378(13)
C16A C17A 1.455(13)
C16B C17B 1.30(3)
C16B C25B 1.45(2)
C17 C18 1.332(15)
C17 H17 0.9300
C17A C18A 1.368(14)
C17A H17A 0.9300
C17B C24B 1.44(2)
C17B C18B 1.58(2)
C18 C19 1.450(14)
C18 H18 0.9300
C18A C19A 1.434(14)
C18A H18A 0.9300
C18B C19B 1.40(2)
C19 N3 1.387(12)
C19 C20 1.397(14)
C19A N14 1.375(12)
C19A C20A 1.401(13)
C19B C20B 1.419(19)
C19B C23B 1.452(18)
C20 C39 1.514(14)
C20A C39A 1.513(13)
C20B C22B 1.46(2)
C21 C22 1.358(15)
C21 C26 1.386(17)
C21A C26A 1.375(16)
C21A C22A 1.394(16)
C21B C58B 1.34(2)
C21B C22B 1.46(2)
C22 C23 1.375(16)
C22 H22 0.9300
C22A C23A 1.420(15)
C22A H22A 0.9300
C22B C59B 1.30(2)
C23 C24 1.353(16)
C23 H23 0.9300
C23A C24A 1.308(19)
C23A H23A 0.9300
C23B C60B 1.39(2)
C23B C24B 1.40(2)
C24 C25 1.363(16)
C24 Cl4 1.748(9)
C24A C25A 1.39(2)
C24A Cl8 1.750(12)
C24B C51B 1.391(18)
C25 C26 1.368(18)
C25 H25 0.9300
C25A C26A 1.384(18)
C25A H25A 0.9300
C25B C52B 1.366(18)
C25B C26B 1.48(2)
C26 H26 0.9300
C26A H26A 0.9300
C26B C53B 1.39(2)
C27 C32 1.382(14)
C27 C28 1.398(14)
C27A C28A 1.388(15)
C27A C32A 1.418(15)
C27B C54B 1.24(3)
C27B C28B 1.46(2)
C28 C29 1.381(14)
C28 H28 0.9300
C28A C29A 1.411(16)
C28A H28A 0.9300
C28B C55B 1.389(18)
C29 C30 1.377(15)
C29 H29 0.9300
C29A C30A 1.401(16)
C29A H29A 0.9300
C29B C56B 1.393(17)
C29B C30B 1.414(18)
C30 C31 1.373(15)
C30 Cl1 1.751(11)
C30A C31A 1.381(17)
C30A Cl7 1.730(11)
C30B C57B 1.421(18)
C31 C32 1.379(15)
C31 H31 0.9300
C31A C32A 1.388(16)
C31A H31A 0.9300
C31B C38B 1.361(19)
C31B C32B 1.41(2)
C31B C35B 1.56(2)
C32 H32 0.9300
C32A H32A 0.9300
C32B C50B 1.30(2)
C32B C33B 1.50(2)
C33 C38 1.388(15)
C33 C34 1.418(15)
C33A C34A 1.394(14)
C33A C38A 1.409(14)
C33B C47B 1.35(2)
C33B C34B 1.38(2)
C34 C35 1.403(15)
C34 H34 0.9300
C34A C35A 1.383(16)
C34A H34A 0.9300
C34B C44B 1.34(2)
C34B C35B 1.44(2)
C35 C36 1.336(19)
C35 H35 0.9300
C35A C36A 1.394(19)
C35A H35A 0.9300
C35B C41B 1.36(2)
C36 C37 1.383(19)
C36 Cl2 1.759(11)
C36A C37A 1.377(19)
C36A Cl6 1.752(12)
C36B C37B 1.408(17)
C36B C51B 1.434(18)
C36B C50B 1.450(19)
C37 C38 1.394(16)
C37 H37 0.9300
C37A C38A 1.391(16)
C37A H37A 0.9300
C37B C60B 1.428(18)
C37B C38B 1.436(18)
C38 H38 0.9300
C38A H38A 0.9300
C38B C39B 1.417(17)
C39 C44 1.382(16)
C39 C40 1.383(16)
C39A C44A 1.385(14)
C39A C40A 1.390(14)
C39B C40B 1.36(2)
C39B C59B 1.53(2)
C40 C41 1.408(17)
C40 H40 0.9300
C40A C41A 1.368(16)
C40A H40A 0.9300
C40B C41B 1.34(2)
C40B C58B 1.46(2)
C41 C42 1.37(2)
C41 H41 0.9300
C41A C42A 1.369(15)
C41A H41A 0.9300
C41B C42B 1.52(2)
C42 C43 1.37(2)
C42 Cl3 1.755(13)
C42A C43A 1.391(16)
C42A Cl5 1.736(10)
C42B C43B 1.29(2)
C42B C57B 1.39(2)
C43 C44 1.345(17)
C43 H43 0.9300
C43A C44A 1.353(15)
C43A H43A 0.9300
C43B C56B 1.44(2)
C43B C44B 1.65(2)
C44 H44 0.9300
C44A H44A 0.9300
C44B C45B 1.463(19)
C45 N12 1.335(12)
C45 N5 1.364(12)
C45 C46 1.466(13)
C45A N18 1.345(13)
C45A N17 1.349(13)
C45A C46A 1.476(14)
C45B C46B 1.332(18)
C45B C55B 1.447(17)
C46 C47 1.373(14)
C46 C51 1.388(14)
C46A C51A 1.362(14)
C46A C47A 1.403(14)
C46B C54B 1.40(3)
C46B C47B 1.56(2)
C47 C48 1.405(16)
C47 H47 0.9300
C47A C48A 1.401(15)
C47A H47A 0.9300
C47B C48B 1.47(2)
C48 C49 1.372(16)
C48 H48 0.9300
C48A C49A 1.375(17)
C48A H48A 0.9300
C48B C49B 1.34(2)
C48B C53B 1.41(2)
C49 C50 1.375(15)
C49 H49 0.9300
C49A C50A 1.371(16)
C49A H49A 0.9300
C49B C52B 1.433(18)
C49B C50B 1.69(2)
C50 C51 1.401(14)
C50 H50 0.9300
C50A C51A 1.397(14)
C50A H50A 0.9300
C51 C52 1.469(13)
C51A C52A 1.498(14)
C51B C52B 1.448(17)
C52 N6 1.333(12)
C52 N5 1.388(12)
C52A N24 1.336(13)
C52A N17 1.380(12)
C53 N6 1.326(12)
C53 N7 1.367(12)
C53 C54 1.460(13)
C53A N24 1.308(13)
C53A N23 1.364(12)
C53A C54A 1.491(14)
C53B C54B 1.60(3)
C54 C59 1.387(14)
C54 C55 1.396(14)
C54A C59A 1.376(15)
C54A C55A 1.389(15)
C55 C56 1.391(14)
C55 H55 0.9300
C55A C56A 1.398(18)
C55A H55A 0.9300
C55B C56B 1.419(17)
C56 C57 1.378(16)
C56 H56 0.9300
C56A C57A 1.378(19)
C56A H56A 0.9300
C57 C58 1.416(15)
C57 H57 0.9300
C57A C58A 1.390(18)
C57A H57A 0.9300
C57B C58B 1.45(2)
C58 C59 1.382(14)
C58 H58 0.9300
C58A C59A 1.393(16)
C58A H58A 0.9300
C59 C60 1.467(12)
C59A C60A 1.455(15)
C59B C60B 1.59(2)
C60 N8 1.320(12)
C60 N7 1.393(12)
C60A N22 1.344(13)
C60A N23 1.366(13)
C61 N8 1.355(12)
C61 N9 1.369(12)
C61 C62 1.472(13)
C61A N22 1.328(13)
C61A N21 1.366(13)
C61A C62A 1.480(13)
C62 C63 1.378(15)
C62 C67 1.396(14)
C62A C63A 1.387(15)
C62A C67A 1.395(16)
C63 C64 1.387(16)
C63 H63 0.9300
C63A C64A 1.402(16)
C63A H63A 0.9300
C64 C65 1.358(18)
C64 H64 0.9300
C64A C65A 1.373(18)
C64A H64A 0.9300
C65 C66 1.377(17)
C65 H65 0.9300
C65A C66A 1.382(17)
C65A H65A 0.9300
C66 C67 1.405(15)
C66 H66 0.9300
C66A C67A 1.402(15)
C66A H66A 0.9300
C67 C68 1.457(15)
C67A C68A 1.463(15)
C68A N20 1.341(13)
C68A N21 1.368(13)
C69 N10 1.319(13)
C69 N11 1.364(13)
C69 C70 1.461(14)
C69A N20 1.335(13)
C69A N19 1.390(12)
C69A C70A 1.462(14)
C70 C75 1.361(15)
C70 C71 1.417(14)
C70A C71A 1.378(16)
C70A C75A 1.390(15)
C71 C72 1.377(16)
C71 H71 0.9300
C71A C72A 1.398(18)
C71A H71A 0.9300
C72 C73 1.389(17)
C72 H72 0.9300
C72A C73A 1.377(19)
C72A H72A 0.9300
C73 C74 1.375(16)
C73 H73 0.9300
C73A C74A 1.392(17)
C73A H73A 0.9300
C74 C75 1.396(14)
C74 H74 0.9300
C74A C75A 1.373(16)
C74A H74A 0.9300
C75 C76 1.492(13)
C75A C76A 1.480(13)
C76 N12 1.336(13)
C76 N11 1.345(12)
C76A N18 1.329(13)
C76A N19 1.353(12)
C77 Cl14 1.768(10)
C77 Cl12 1.775(10)
C77 Cl13 1.788(10)
C77 H77 0.9800
Dy1 N3 2.425(7)
Dy1 N4 2.432(7)
Dy1 N1 2.433(7)
Dy1 N2 2.433(7)
Dy1 N9 2.452(7)
Dy1 N7 2.456(7)
Dy1 N5 2.459(7)
Dy1 N11 2.467(7)
Dy2 N13 2.420(8)
Dy2 N15 2.436(7)
Dy2 N21 2.438(8)
Dy2 N14 2.438(7)
Dy2 N16 2.443(7)
Dy2 N17 2.454(7)
Dy2 N23 2.454(8)
Dy2 N19 2.465(7)
C78 Cl9 1.758(10)
C78 Cl10 1.762(10)
C78 Cl11 1.768(10)
C78 H78 0.9800
N9 C68 1.370(12)
N10 C68 1.335(13)
Cl15 C79 1.783(11)
Cl16 C79 1.787(10)
Cl17 C79 1.783(11)
C79 H79 0.9800
Cl23 C79A 1.786(11)
Cl24 C79A 1.786(11)
Cl25 C79A 1.785(11)
C79A H79A 0.9800
Cl18 C80 1.776(10)
Cl19 C80 1.781(10)
Cl20 C80 1.774(10)
C80 H80 0.9800
Cl29 C82 1.788(11)
Cl30 C82 1.786(11)
Cl31 C82 1.789(11)
C82 H82 0.9800
Cl26 C81 1.788(11)
Cl27 C81 1.788(11)
Cl28 C81 1.786(11)
C81 H81 0.9800
Cl32 C81A 1.789(11)
Cl33 C81A 1.787(11)
Cl34 C81A 1.787(11)
C81A H81A 0.9800
